data_7037074
loop_
_publ_author_name
'Botezat, Olga'
'van Leusen, Jan'
'Ch Kravtsov, Victor'
'Ellern, Arkady'
'K\"ogerler, Paul'
'Baca, Svetlana G.'

_publ_section_title
;
 Iron(iii) carboxylate/aminoalcohol coordination clusters with
 propeller-shaped Fe8 cores: approaching reasonable exchange energies.
;
_journal_issue 47
_journal_name_full 'Dalton transactions (Cambridge, England : 2003)'
_journal_page_first 20753
_journal_page_last 20762
_journal_paper_doi 10.1039/c5dt03024b
_journal_volume 44
_journal_year 2015
_chemical_formula_sum 'C110 H216 Fe16 N26 O55'
_chemical_formula_weight 3676.69
_chemical_name_systematic
; 
 ? 
;
_space_group_IT_number 2
_symmetry_cell_setting triclinic
_symmetry_space_group_name_Hall '-P 1'
_symmetry_space_group_name_H-M 'P -1'
_atom_sites_solution_hydrogens geom
_atom_sites_solution_primary direct
_atom_sites_solution_secondary difmap
_audit_creation_method SHELXL-97
_audit_update_record
;
2015-05-05 deposited with the CCDC.
2015-11-01 downloaded from the CCDC.
;
_cell_angle_alpha 79.5700(10)
_cell_angle_beta 80.0600(10)
_cell_angle_gamma 86.1600(10)
_cell_formula_units_Z 2
_cell_length_a 13.2984(6)
_cell_length_b 20.6844(9)
_cell_length_c 29.1684(12)
_cell_measurement_reflns_used 8160
_cell_measurement_temperature 100(2)
_cell_measurement_theta_max 24.89
_cell_measurement_theta_min 2.26
_cell_volume 7767.0(6)
_computing_cell_refinement 'Bruker SAINT'
_computing_data_collection 'Bruker APEX2'
_computing_data_reduction 'Bruker SAINT'
_computing_structure_refinement 'SHELXL-97 (Sheldrick, 1997)'
_computing_structure_solution 'SHELXS-97 (Sheldrick, 1990)'
_diffrn_ambient_temperature 100(2)
_diffrn_measured_fraction_theta_full 0.999
_diffrn_measured_fraction_theta_max 0.999
_diffrn_measurement_device_type 'Bruker APEX-II CCD'
_diffrn_measurement_method '\f and \w scans'
_diffrn_radiation_monochromator graphite
_diffrn_radiation_source 'fine-focus sealed tube'
_diffrn_radiation_type MoK\a
_diffrn_radiation_wavelength 0.71073
_diffrn_reflns_av_R_equivalents 0.0577
_diffrn_reflns_av_sigmaI/netI 0.0615
_diffrn_reflns_limit_h_max 15
_diffrn_reflns_limit_h_min -15
_diffrn_reflns_limit_k_max 24
_diffrn_reflns_limit_k_min -24
_diffrn_reflns_limit_l_max 34
_diffrn_reflns_limit_l_min -34
_diffrn_reflns_number 84329
_diffrn_reflns_theta_full 25.00
_diffrn_reflns_theta_max 25.00
_diffrn_reflns_theta_min 0.72
_exptl_absorpt_coefficient_mu 1.533
_exptl_absorpt_correction_T_max 0.795
_exptl_absorpt_correction_T_min 0.699
_exptl_absorpt_correction_type multi-scan
_exptl_absorpt_process_details sadabs
_exptl_crystal_colour brown
_exptl_crystal_density_diffrn 1.572
_exptl_crystal_density_method 'not measured'
_exptl_crystal_description block
_exptl_crystal_F_000 3828
_exptl_crystal_size_max 0.25
_exptl_crystal_size_mid 0.2
_exptl_crystal_size_min 0.15
_refine_diff_density_max 2.124
_refine_diff_density_min -1.960
_refine_diff_density_rms 0.093
_refine_ls_extinction_method none
_refine_ls_goodness_of_fit_ref 1.013
_refine_ls_hydrogen_treatment mixed
_refine_ls_matrix_type full
_refine_ls_number_parameters 1937
_refine_ls_number_reflns 27350
_refine_ls_number_restraints 54
_refine_ls_restrained_S_all 1.013
_refine_ls_R_factor_all 0.0603
_refine_ls_R_factor_gt 0.0429
_refine_ls_shift/su_max 0.001
_refine_ls_shift/su_mean 0.000
_refine_ls_structure_factor_coef Fsqd
_refine_ls_weighting_details 'calc w=1/[\s^2^(Fo^2^)+(0.0363P)^2^+11.4399P] where P=(Fo^2^+2Fc^2^)/3'
_refine_ls_weighting_scheme calc
_refine_ls_wR_factor_gt 0.0944
_refine_ls_wR_factor_ref 0.1049
_reflns_number_gt 21274
_reflns_number_total 27350
_reflns_threshold_expression >2sigma(I)
_cod_data_source_file c5dt03024b2.cif
_cod_data_source_block sb466n
_cod_depositor_comments
;
The following automatic conversions were performed:

'_symmetry_cell_setting' value 'Triclinic' changed to 'triclinic'
according to
/usr/data/users/saulius/crontab/automatic-downloads/rss-feeds/RSC/lib/dictionaries/cif_core.dic
dictionary named 'cif_core.dic' version 2.4.2 from 2011-04-26.

Automatic conversion script
Id: cif_fix_values 3271 2015-04-21 07:52:19Z andrius 

 Adding full bibliography for 7037072--7037076.cif.
;
_cod_original_sg_symbol_H-M P-1
_cod_database_code 7037074

loop_
_symmetry_equiv_pos_as_xyz
'x, y, z'
'-x, -y, -z'

loop_
_atom_site_label
_atom_site_type_symbol
_atom_site_fract_x
_atom_site_fract_y
_atom_site_fract_z
_atom_site_U_iso_or_equiv
_atom_site_adp_type
_atom_site_occupancy
_atom_site_symmetry_multiplicity
_atom_site_calc_flag
_atom_site_refinement_flags
_atom_site_disorder_assembly
_atom_site_disorder_group
Fe1 Fe 0.11565(4) 0.28113(3) 0.554308(18) 0.01423(12) Uani 1 1 d . A .
Fe2 Fe 0.28323(4) 0.18827(3) 0.574595(18) 0.01375(12) Uani 1 1 d . A .
Fe3 Fe 0.14109(4) 0.30257(3) 0.654179(18) 0.01278(12) Uani 1 1 d . A .
Fe4 Fe 0.13007(4) 0.13088(3) 0.656199(18) 0.01276(12) Uani 1 1 d . A .
Fe5 Fe 0.02994(4) 0.13882(3) 0.559516(18) 0.01246(12) Uani 1 1 d . A .
Fe6 Fe 0.26116(4) 0.16892(3) 0.477700(18) 0.01320(12) Uani 1 1 d . A .
Fe7 Fe 0.30320(5) 0.32724(3) 0.476557(19) 0.02011(13) Uani 1 1 d . A .
Fe8 Fe 0.36770(4) 0.31433(3) 0.589916(18) 0.01730(13) Uani 1 1 d . A .
Fe9 Fe 0.61833(4) 0.29424(2) 0.057490(18) 0.01176(12) Uani 1 1 d . . .
Fe10 Fe 0.79282(4) 0.21090(3) 0.080334(18) 0.01279(12) Uani 1 1 d . . .
Fe11 Fe 0.87173(4) 0.35424(2) 0.072346(18) 0.01194(12) Uani 1 1 d . . .
Fe12 Fe 0.64844(4) 0.34349(3) 0.143232(18) 0.01309(12) Uani 1 1 d . . .
Fe13 Fe 0.62301(4) 0.16863(3) 0.167604(18) 0.01343(12) Uani 1 1 d . . .
Fe14 Fe 0.51595(4) 0.16657(3) 0.074490(18) 0.01296(12) Uani 1 1 d . . .
Fe15 Fe 0.74443(4) 0.16824(3) -0.010021(18) 0.01329(12) Uani 1 1 d . . .
Fe16 Fe 0.77757(4) 0.33067(2) -0.029716(18) 0.01194(12) Uani 1 1 d . . .
C1 C -0.0948(3) 0.13808(19) 0.65845(14) 0.0181(9) Uani 1 1 d . A .
C2 C -0.2006(3) 0.1362(2) 0.68857(14) 0.0254(10) Uani 1 1 d . . .
C3 C -0.1994(5) 0.1736(4) 0.7292(2) 0.0479(17) Uani 0.714(5) 1 d PU A 1
H3A H -0.2679 0.1744 0.7481 0.072 Uiso 0.714(5) 1 calc PR A 1
H3B H -0.1789 0.2188 0.7163 0.072 Uiso 0.714(5) 1 calc PR A 1
H3C H -0.1508 0.1516 0.7492 0.072 Uiso 0.714(5) 1 calc PR A 1
C4 C -0.2198(5) 0.0624(4) 0.7081(3) 0.0488(18) Uani 0.714(5) 1 d PU A 1
H4A H -0.1645 0.0431 0.7251 0.073 Uiso 0.714(5) 1 calc PR A 1
H4B H -0.2219 0.0392 0.6818 0.073 Uiso 0.714(5) 1 calc PR A 1
H4C H -0.2851 0.0582 0.7297 0.073 Uiso 0.714(5) 1 calc PR A 1
C5 C -0.2804(5) 0.1649(4) 0.6596(2) 0.0401(16) Uani 0.714(5) 1 d PU A 1
H5A H -0.3479 0.1613 0.6794 0.060 Uiso 0.714(5) 1 calc PR A 1
H5B H -0.2784 0.1408 0.6334 0.060 Uiso 0.714(5) 1 calc PR A 1
H5C H -0.2672 0.2113 0.6469 0.060 Uiso 0.714(5) 1 calc PR A 1
C3' C -0.2417(13) 0.2114(9) 0.6879(6) 0.045(3) Uani 0.286(5) 1 d PU A 2
H3'1 H -0.3097 0.2123 0.7071 0.068 Uiso 0.286(5) 1 calc PR A 2
H3'2 H -0.2455 0.2325 0.6553 0.068 Uiso 0.286(5) 1 calc PR A 2
H3'3 H -0.1947 0.2350 0.7008 0.068 Uiso 0.286(5) 1 calc PR A 2
C4' C -0.2032(13) 0.1068(10) 0.7401(6) 0.046(3) Uani 0.286(5) 1 d PU A 2
H4'1 H -0.2738 0.1075 0.7567 0.068 Uiso 0.286(5) 1 calc PR A 2
H4'2 H -0.1613 0.1324 0.7542 0.068 Uiso 0.286(5) 1 calc PR A 2
H4'3 H -0.1762 0.0612 0.7428 0.068 Uiso 0.286(5) 1 calc PR A 2
C5' C -0.2719(12) 0.1041(10) 0.6649(6) 0.044(3) Uani 0.286(5) 1 d PU A 2
H5'1 H -0.2457 0.0595 0.6615 0.065 Uiso 0.286(5) 1 calc PR A 2
H5'2 H -0.2761 0.1300 0.6336 0.065 Uiso 0.286(5) 1 calc PR A 2
H5'3 H -0.3400 0.1019 0.6842 0.065 Uiso 0.286(5) 1 calc PR A 2
C6 C 0.0855(3) 0.00951(19) 0.62371(13) 0.0201(9) Uani 1 1 d . A .
C7 C 0.0744(4) -0.0648(2) 0.63326(15) 0.0389(13) Uani 1 1 d . . .
C8 C 0.1414(7) -0.0982(3) 0.6690(2) 0.112(4) Uani 1 1 d . . .
H8A H 0.2127 -0.0869 0.6571 0.167 Uiso 1 1 calc R . .
H8B H 0.1356 -0.1460 0.6734 0.167 Uiso 1 1 calc R . .
H8C H 0.1190 -0.0832 0.6992 0.167 Uiso 1 1 calc R . .
C9 C 0.1042(3) -0.09202(19) 0.58756(14) 0.0256(10) Uani 1 1 d . . .
H9A H 0.1771 -0.0858 0.5757 0.038 Uiso 1 1 calc R . .
H9B H 0.0641 -0.0688 0.5640 0.038 Uiso 1 1 calc R . .
H9C H 0.0907 -0.1391 0.5935 0.038 Uiso 1 1 calc R . .
C10 C -0.0402(6) -0.0750(3) 0.6527(2) 0.095(3) Uani 1 1 d . . .
H10A H -0.0524 -0.1222 0.6611 0.143 Uiso 1 1 calc R . .
H10B H -0.0810 -0.0548 0.6286 0.143 Uiso 1 1 calc R . .
H10C H -0.0598 -0.0544 0.6809 0.143 Uiso 1 1 calc R . .
C11 C 0.1977(3) 0.27021(19) 0.40364(13) 0.0177(9) Uani 1 1 d . B .
C12 C 0.1561(3) 0.2923(2) 0.35752(13) 0.0227(9) Uani 1 1 d D . .
C13 C 0.0979(9) 0.2388(5) 0.3462(4) 0.037(3) Uani 0.524(13) 1 d PDU B 1
H13A H 0.0376 0.2293 0.3706 0.055 Uiso 0.524(13) 1 calc PR B 1
H13B H 0.1419 0.1989 0.3453 0.055 Uiso 0.524(13) 1 calc PR B 1
H13C H 0.0763 0.2532 0.3154 0.055 Uiso 0.524(13) 1 calc PR B 1
C14 C 0.2512(7) 0.3062(6) 0.3182(3) 0.035(3) Uani 0.524(13) 1 d PDU B 1
H14A H 0.2289 0.3191 0.2874 0.052 Uiso 0.524(13) 1 calc PR B 1
H14B H 0.2956 0.2665 0.3180 0.052 Uiso 0.524(13) 1 calc PR B 1
H14C H 0.2890 0.3419 0.3244 0.052 Uiso 0.524(13) 1 calc PR B 1
C13' C 0.0466(8) 0.2665(6) 0.3646(4) 0.031(3) Uani 0.476(13) 1 d PDU B 2
H13D H 0.0008 0.2901 0.3866 0.047 Uiso 0.476(13) 1 calc PR B 2
H13E H 0.0476 0.2193 0.3775 0.047 Uiso 0.476(13) 1 calc PR B 2
H13F H 0.0224 0.2737 0.3341 0.047 Uiso 0.476(13) 1 calc PR B 2
C14' C 0.2223(9) 0.2575(8) 0.3215(3) 0.051(5) Uani 0.476(13) 1 d PDU B 2
H14D H 0.1956 0.2674 0.2916 0.076 Uiso 0.476(13) 1 calc PR B 2
H14E H 0.2220 0.2099 0.3330 0.076 Uiso 0.476(13) 1 calc PR B 2
H14F H 0.2923 0.2725 0.3165 0.076 Uiso 0.476(13) 1 calc PR B 2
C15 C 0.1190(8) 0.3608(3) 0.3529(3) 0.135(4) Uani 1 1 d . B .
H15A H 0.1769 0.3895 0.3483 0.162 Uiso 1 1 calc R . .
H15B H 0.0720 0.3673 0.3817 0.162 Uiso 1 1 calc R . .
H15C H 0.0831 0.3716 0.3257 0.162 Uiso 1 1 calc R . .
C16 C 0.4572(3) 0.2366(2) 0.42899(13) 0.0248(10) Uani 1 1 d . B .
C17 C 0.5625(3) 0.2291(3) 0.39862(15) 0.0348(12) Uani 1 1 d . . .
C18 C 0.6118(4) 0.1605(3) 0.4167(2) 0.071(2) Uani 1 1 d . . .
H18A H 0.6772 0.1541 0.3964 0.106 Uiso 1 1 calc R . .
H18B H 0.5659 0.1258 0.4158 0.106 Uiso 1 1 calc R . .
H18C H 0.6232 0.1587 0.4492 0.106 Uiso 1 1 calc R . .
C19 C 0.5456(4) 0.2268(3) 0.34971(16) 0.0517(16) Uani 1 1 d . . .
H19A H 0.5145 0.2688 0.3364 0.078 Uiso 1 1 calc R . .
H19B H 0.5000 0.1911 0.3506 0.078 Uiso 1 1 calc R . .
H19C H 0.6113 0.2189 0.3300 0.078 Uiso 1 1 calc R . .
C20 C 0.6325(4) 0.2806(4) 0.4011(2) 0.085(3) Uani 1 1 d . . .
H20A H 0.6036 0.3239 0.3890 0.128 Uiso 1 1 calc R . .
H20B H 0.6989 0.2732 0.3819 0.128 Uiso 1 1 calc R . .
H20C H 0.6412 0.2788 0.4340 0.128 Uiso 1 1 calc R . .
C21 C 0.2428(3) 0.43140(19) 0.61665(13) 0.0186(9) Uani 1 1 d . . .
C22 C 0.2379(3) 0.50548(19) 0.61707(14) 0.0249(10) Uani 1 1 d . . .
C23 C 0.2932(4) 0.5406(2) 0.57036(16) 0.0429(13) Uani 1 1 d . . .
H23A H 0.2890 0.5882 0.5702 0.064 Uiso 1 1 calc R . .
H23B H 0.2613 0.5311 0.5445 0.064 Uiso 1 1 calc R . .
H23C H 0.3650 0.5254 0.5661 0.064 Uiso 1 1 calc R . .
C24 C 0.2919(4) 0.5163(2) 0.65726(17) 0.0428(13) Uani 1 1 d . . .
H24A H 0.3629 0.4997 0.6517 0.064 Uiso 1 1 calc R . .
H24B H 0.2568 0.4926 0.6873 0.064 Uiso 1 1 calc R . .
H24C H 0.2904 0.5634 0.6585 0.064 Uiso 1 1 calc R . .
C25 C 0.1280(4) 0.5313(2) 0.62571(18) 0.0392(12) Uani 1 1 d . . .
H25A H 0.1268 0.5788 0.6254 0.059 Uiso 1 1 calc R . .
H25B H 0.0938 0.5093 0.6565 0.059 Uiso 1 1 calc R . .
H25C H 0.0925 0.5226 0.6008 0.059 Uiso 1 1 calc R . .
C26 C 0.3398(3) 0.30124(18) 0.69408(13) 0.0167(8) Uani 1 1 d . . .
C27 C 0.3882(3) 0.3034(2) 0.73759(13) 0.0198(9) Uani 1 1 d . . .
C28 C 0.4227(4) 0.3740(2) 0.73246(15) 0.0329(11) Uani 1 1 d . . .
H28A H 0.4718 0.3845 0.7032 0.049 Uiso 1 1 calc R . .
H28B H 0.4550 0.3779 0.7595 0.049 Uiso 1 1 calc R . .
H28C H 0.3633 0.4045 0.7313 0.049 Uiso 1 1 calc R . .
C29 C 0.4803(4) 0.2547(3) 0.73859(17) 0.0415(13) Uani 1 1 d . . .
H29A H 0.5303 0.2665 0.7098 0.062 Uiso 1 1 calc R . .
H29B H 0.4577 0.2101 0.7403 0.062 Uiso 1 1 calc R . .
H29C H 0.5119 0.2566 0.7663 0.062 Uiso 1 1 calc R . .
C30 C 0.3116(3) 0.2881(2) 0.78297(13) 0.0257(10) Uani 1 1 d . . .
H30A H 0.3438 0.2927 0.8100 0.039 Uiso 1 1 calc R . .
H30B H 0.2893 0.2429 0.7868 0.039 Uiso 1 1 calc R . .
H30C H 0.2524 0.3188 0.7814 0.039 Uiso 1 1 calc R . .
C31 C 0.1920(3) 0.14239(18) 0.75054(13) 0.0186(9) Uani 1 1 d . . .
H31A H 0.2606 0.1612 0.7426 0.022 Uiso 1 1 calc R . .
H31B H 0.1779 0.1265 0.7851 0.022 Uiso 1 1 calc R . .
C32 C 0.1129(3) 0.19470(18) 0.73674(12) 0.0169(8) Uani 1 1 d . A .
H32A H 0.0433 0.1785 0.7491 0.020 Uiso 1 1 calc R . .
H32B H 0.1206 0.2346 0.7500 0.020 Uiso 1 1 calc R . .
C33 C 0.2950(3) 0.0624(2) 0.70743(13) 0.0215(9) Uani 1 1 d . . .
H33A H 0.2918 0.0197 0.6970 0.026 Uiso 1 1 calc R . .
H33B H 0.3355 0.0552 0.7335 0.026 Uiso 1 1 calc R . .
C34 C 0.3472(3) 0.1112(2) 0.66673(13) 0.0205(9) Uani 1 1 d . A .
H34A H 0.3623 0.1513 0.6780 0.025 Uiso 1 1 calc R . .
H34B H 0.4123 0.0917 0.6521 0.025 Uiso 1 1 calc R . .
C35 C 0.1352(3) 0.02897(19) 0.75548(14) 0.0232(9) Uani 1 1 d . . .
H35A H 0.1787 0.0083 0.7789 0.028 Uiso 1 1 calc R . .
H35B H 0.1288 -0.0038 0.7353 0.028 Uiso 1 1 calc R . .
C36 C 0.0312(3) 0.0428(2) 0.78173(14) 0.0264(10) Uani 1 1 d . . .
H36A H -0.0048 0.0780 0.7623 0.032 Uiso 1 1 calc R . .
H36B H -0.0094 0.0028 0.7884 0.032 Uiso 1 1 calc R . .
C37 C 0.2089(3) 0.02767(19) 0.47557(14) 0.0213(9) Uani 1 1 d . . .
H37A H 0.2138 0.0017 0.5072 0.026 Uiso 1 1 calc R . .
H37B H 0.2038 -0.0032 0.4538 0.026 Uiso 1 1 calc R . .
C38 C 0.1163(3) 0.07326(18) 0.47843(14) 0.0186(9) Uani 1 1 d . A .
H38A H 0.1054 0.0945 0.4463 0.022 Uiso 1 1 calc R . .
H38B H 0.0549 0.0485 0.4941 0.022 Uiso 1 1 calc R . .
C39 C 0.3847(3) 0.0428(2) 0.48467(14) 0.0240(9) Uani 1 1 d . . .
H39A H 0.4495 0.0630 0.4682 0.029 Uiso 1 1 calc R . .
H39B H 0.3936 -0.0054 0.4865 0.029 Uiso 1 1 calc R . .
C40 C 0.3595(3) 0.0594(2) 0.53454(14) 0.0262(10) Uani 1 1 d . A .
H40A H 0.3009 0.0339 0.5529 0.031 Uiso 1 1 calc R . .
H40B H 0.4189 0.0482 0.5511 0.031 Uiso 1 1 calc R . .
C41 C 0.3298(3) 0.07182(19) 0.40584(13) 0.0184(9) Uani 1 1 d . . .
H41A H 0.3804 0.1064 0.3940 0.022 Uiso 1 1 calc R . .
H41B H 0.2683 0.0862 0.3913 0.022 Uiso 1 1 calc R . .
C42 C 0.3742(3) 0.0087(2) 0.38847(14) 0.0240(9) Uani 1 1 d . . .
H42A H 0.3365 -0.0292 0.4078 0.029 Uiso 1 1 calc R . .
H42B H 0.3642 0.0112 0.3553 0.029 Uiso 1 1 calc R . .
C43 C 0.5637(3) 0.3457(2) 0.52102(15) 0.0348(12) Uani 1 1 d . . .
H43A H 0.5759 0.3089 0.5031 0.042 Uiso 1 1 calc R . .
H43B H 0.6260 0.3718 0.5138 0.042 Uiso 1 1 calc R . .
C44 C 0.4752(4) 0.3883(2) 0.50636(15) 0.0361(12) Uani 1 1 d . B .
H44A H 0.4696 0.4288 0.5204 0.043 Uiso 1 1 calc R . .
H44B H 0.4859 0.4012 0.4715 0.043 Uiso 1 1 calc R . .
C45 C 0.5779(3) 0.2495(2) 0.58304(16) 0.0305(11) Uani 1 1 d . . .
H45A H 0.5734 0.2355 0.6176 0.037 Uiso 1 1 calc R . .
H45B H 0.6504 0.2451 0.5684 0.037 Uiso 1 1 calc R . .
C46 C 0.5151(3) 0.2060(2) 0.56439(15) 0.0273(10) Uani 1 1 d . A .
H46A H 0.5319 0.2120 0.5295 0.033 Uiso 1 1 calc R . .
H46B H 0.5288 0.1593 0.5775 0.033 Uiso 1 1 calc R . .
C47 C 0.5949(4) 0.3555(2) 0.60115(16) 0.0373(12) Uani 1 1 d . . .
H47A H 0.5709 0.3388 0.6350 0.045 Uiso 1 1 calc R . .
H47B H 0.6690 0.3444 0.5947 0.045 Uiso 1 1 calc R . .
C48 C 0.5817(4) 0.4264(2) 0.59337(16) 0.0396(12) Uani 1 1 d . . .
H48A H 0.5937 0.4435 0.6215 0.047 Uiso 1 1 calc R . .
H48B H 0.5110 0.4393 0.5881 0.047 Uiso 1 1 calc R . .
C49 C -0.0990(3) 0.3191(2) 0.51632(15) 0.0237(9) Uani 1 1 d . . .
H49A H -0.1352 0.3470 0.4925 0.028 Uiso 1 1 calc R . .
H49B H -0.1505 0.2994 0.5431 0.028 Uiso 1 1 calc R . .
C50 C -0.0351(3) 0.26561(18) 0.49476(13) 0.0181(9) Uani 1 1 d . A .
H50A H -0.0795 0.2343 0.4866 0.022 Uiso 1 1 calc R . .
H50B H 0.0106 0.2849 0.4657 0.022 Uiso 1 1 calc R . .
C51 C 0.0177(4) 0.4103(2) 0.49583(16) 0.0318(11) Uani 1 1 d . . .
H51A H -0.0247 0.4515 0.4958 0.038 Uiso 1 1 calc R . .
H51B H 0.0225 0.3970 0.4646 0.038 Uiso 1 1 calc R . .
C52 C 0.1231(3) 0.42135(19) 0.50493(16) 0.0284(10) Uani 1 1 d . A .
H52A H 0.1606 0.4509 0.4777 0.034 Uiso 1 1 calc R . .
H52B H 0.1183 0.4417 0.5335 0.034 Uiso 1 1 calc R . .
C53 C -0.0728(4) 0.3816(2) 0.57731(15) 0.0301(11) Uani 1 1 d . . .
H53A H -0.1451 0.3961 0.5769 0.036 Uiso 1 1 calc R . .
H53B H -0.0348 0.4193 0.5811 0.036 Uiso 1 1 calc R . .
C54 C -0.0651(3) 0.3251(2) 0.61789(15) 0.0247(10) Uani 1 1 d . A .
H54A H -0.0858 0.3406 0.6484 0.030 Uiso 1 1 calc R . .
H54B H -0.1112 0.2899 0.6167 0.030 Uiso 1 1 calc R . .
C55 C 0.7403(3) 0.47342(18) 0.09700(12) 0.0144(8) Uani 1 1 d . . .
C56 C 0.7311(3) 0.54810(18) 0.09384(14) 0.0184(9) Uani 1 1 d . . .
C57 C 0.7964(3) 0.58298(19) 0.04914(14) 0.0256(10) Uani 1 1 d . . .
H57A H 0.8667 0.5649 0.0473 0.038 Uiso 1 1 calc R . .
H57B H 0.7957 0.6301 0.0500 0.038 Uiso 1 1 calc R . .
H57C H 0.7686 0.5763 0.0214 0.038 Uiso 1 1 calc R . .
C58 C 0.7708(4) 0.5620(2) 0.13765(15) 0.0386(12) Uani 1 1 d . . .
H58A H 0.7319 0.5371 0.1663 0.058 Uiso 1 1 calc R . .
H58B H 0.7623 0.6091 0.1389 0.058 Uiso 1 1 calc R . .
H58C H 0.8433 0.5486 0.1357 0.058 Uiso 1 1 calc R . .
C59 C 0.6206(3) 0.5730(2) 0.09453(19) 0.0407(13) Uani 1 1 d . . .
H59A H 0.5939 0.5596 0.0685 0.061 Uiso 1 1 calc R . .
H59B H 0.6172 0.6211 0.0909 0.061 Uiso 1 1 calc R . .
H59C H 0.5794 0.5543 0.1247 0.061 Uiso 1 1 calc R . .
C60 C 0.8423(4) 0.3438(3) 0.18005(17) 0.0452(10) Uani 1 1 d . . .
C61 C 0.8942(3) 0.3470(2) 0.22253(14) 0.0255(10) Uani 1 1 d . . .
C62 C 1.0012(4) 0.3207(3) 0.21489(17) 0.0452(10) Uani 1 1 d . . .
H62A H 1.0308 0.3190 0.2436 0.068 Uiso 1 1 calc R . .
H62B H 1.0412 0.3493 0.1886 0.068 Uiso 1 1 calc R . .
H62C H 1.0021 0.2763 0.2074 0.068 Uiso 1 1 calc R . .
C63 C 0.8886(6) 0.4178(3) 0.2284(2) 0.090(3) Uani 1 1 d . . .
H63A H 0.9174 0.4219 0.2564 0.135 Uiso 1 1 calc R . .
H63B H 0.8171 0.4338 0.2321 0.135 Uiso 1 1 calc R . .
H63C H 0.9275 0.4441 0.2004 0.135 Uiso 1 1 calc R . .
C64 C 0.8354(5) 0.3076(4) 0.26657(19) 0.089(3) Uani 1 1 d . . .
H64A H 0.8415 0.2608 0.2641 0.133 Uiso 1 1 calc R . .
H64B H 0.7633 0.3222 0.2698 0.133 Uiso 1 1 calc R . .
H64C H 0.8633 0.3142 0.2943 0.133 Uiso 1 1 calc R . .
C65 C 0.3919(3) 0.16118(18) 0.17016(14) 0.0169(8) Uani 1 1 d . . .
C66 C 0.2888(3) 0.1505(2) 0.20250(14) 0.0224(9) Uani 1 1 d . . .
C67 C 0.2236(4) 0.2136(2) 0.19637(19) 0.0457(14) Uani 1 1 d . . .
H67A H 0.2122 0.2250 0.1635 0.069 Uiso 1 1 calc R . .
H67B H 0.2588 0.2493 0.2042 0.069 Uiso 1 1 calc R . .
H67C H 0.1578 0.2074 0.2174 0.069 Uiso 1 1 calc R . .
C68 C 0.3038(4) 0.1302(3) 0.25397(16) 0.0443(14) Uani 1 1 d . . .
H68A H 0.3346 0.1660 0.2639 0.067 Uiso 1 1 calc R . .
H68B H 0.3490 0.0908 0.2570 0.067 Uiso 1 1 calc R . .
H68C H 0.2375 0.1208 0.2740 0.067 Uiso 1 1 calc R . .
C69 C 0.2346(4) 0.0962(2) 0.18809(18) 0.0423(13) Uani 1 1 d . . .
H69A H 0.1703 0.0871 0.2099 0.063 Uiso 1 1 calc R . .
H69B H 0.2786 0.0562 0.1892 0.063 Uiso 1 1 calc R . .
H69C H 0.2201 0.1105 0.1559 0.063 Uiso 1 1 calc R . .
C70 C 0.5732(3) 0.04399(18) 0.13548(13) 0.0157(8) Uani 1 1 d . . .
C71 C 0.5660(3) -0.03034(18) 0.14896(14) 0.0196(9) Uani 1 1 d . . .
C72 C 0.5019(3) -0.0434(2) 0.19843(15) 0.0321(11) Uani 1 1 d . . .
H72A H 0.4331 -0.0238 0.1973 0.048 Uiso 1 1 calc R . .
H72B H 0.5341 -0.0239 0.2202 0.048 Uiso 1 1 calc R . .
H72C H 0.4977 -0.0910 0.2094 0.048 Uiso 1 1 calc R . .
C73 C 0.6728(3) -0.0621(2) 0.14969(18) 0.0342(11) Uani 1 1 d . . .
H73A H 0.6674 -0.1093 0.1619 0.051 Uiso 1 1 calc R . .
H73B H 0.7080 -0.0419 0.1701 0.051 Uiso 1 1 calc R . .
H73C H 0.7116 -0.0556 0.1175 0.051 Uiso 1 1 calc R . .
C74 C 0.5139(4) -0.0572(2) 0.11400(16) 0.0328(11) Uani 1 1 d . . .
H74A H 0.4429 -0.0404 0.1163 0.049 Uiso 1 1 calc R . .
H74B H 0.5154 -0.1054 0.1214 0.049 Uiso 1 1 calc R . .
H74C H 0.5501 -0.0432 0.0818 0.049 Uiso 1 1 calc R . .
C75 C 0.6964(3) 0.26274(19) -0.09719(13) 0.0170(8) Uani 1 1 d . . .
C76 C 0.6657(3) 0.2675(2) -0.14588(14) 0.0225(9) Uani 1 1 d . . .
C77 C 0.5743(5) 0.3144(3) -0.1473(2) 0.071(2) Uani 1 1 d . . .
H77A H 0.5590 0.3246 -0.1796 0.107 Uiso 1 1 calc R . .
H77B H 0.5889 0.3550 -0.1372 0.107 Uiso 1 1 calc R . .
H77C H 0.5153 0.2941 -0.1259 0.107 Uiso 1 1 calc R . .
C78 C 0.6457(5) 0.2009(2) -0.15448(18) 0.0575(17) Uani 1 1 d . . .
H78A H 0.6234 0.2049 -0.1852 0.086 Uiso 1 1 calc R . .
H78B H 0.5922 0.1808 -0.1295 0.086 Uiso 1 1 calc R . .
H78C H 0.7084 0.1732 -0.1543 0.086 Uiso 1 1 calc R . .
C79 C 0.7539(5) 0.2963(3) -0.18371(17) 0.069(2) Uani 1 1 d . . .
H79A H 0.8139 0.2661 -0.1829 0.104 Uiso 1 1 calc R . .
H79B H 0.7708 0.3389 -0.1774 0.104 Uiso 1 1 calc R . .
H79C H 0.7334 0.3022 -0.2149 0.104 Uiso 1 1 calc R . .
C80 C 0.9404(3) 0.23775(18) -0.06500(13) 0.0146(8) Uani 1 1 d . . .
C81 C 1.0429(3) 0.22480(19) -0.09510(13) 0.0195(9) Uani 1 1 d . . .
C82 C 1.0243(4) 0.2361(2) -0.14625(14) 0.0329(11) Uani 1 1 d . . .
H82A H 0.9727 0.2062 -0.1493 0.049 Uiso 1 1 calc R . .
H82B H 1.0882 0.2278 -0.1671 0.049 Uiso 1 1 calc R . .
H82C H 1.0002 0.2817 -0.1552 0.049 Uiso 1 1 calc R . .
C83 C 1.0818(3) 0.1540(2) -0.08135(15) 0.0270(10) Uani 1 1 d . . .
H83A H 1.0335 0.1237 -0.0870 0.041 Uiso 1 1 calc R . .
H83B H 1.0882 0.1455 -0.0478 0.041 Uiso 1 1 calc R . .
H83C H 1.1487 0.1472 -0.1004 0.041 Uiso 1 1 calc R . .
C84 C 1.1209(3) 0.2725(2) -0.08955(17) 0.0324(11) Uani 1 1 d . . .
H84A H 1.1865 0.2639 -0.1090 0.049 Uiso 1 1 calc R . .
H84B H 1.1296 0.2665 -0.0563 0.049 Uiso 1 1 calc R . .
H84C H 1.0968 0.3178 -0.0997 0.049 Uiso 1 1 calc R . .
C85 C 0.4688(3) 0.31969(19) 0.22381(13) 0.0210(9) Uani 1 1 d . . .
H85A H 0.4132 0.3016 0.2119 0.025 Uiso 1 1 calc R . .
H85B H 0.4407 0.3321 0.2549 0.025 Uiso 1 1 calc R . .
C86 C 0.5541(3) 0.26870(19) 0.22911(13) 0.0192(9) Uani 1 1 d . . .
H86A H 0.6044 0.2838 0.2459 0.023 Uiso 1 1 calc R . .
H86B H 0.5266 0.2269 0.2477 0.023 Uiso 1 1 calc R . .
C87 C 0.4384(3) 0.40469(18) 0.15638(13) 0.0181(9) Uani 1 1 d . . .
H87A H 0.4582 0.4492 0.1397 0.022 Uiso 1 1 calc R . .
H87B H 0.3681 0.4081 0.1740 0.022 Uiso 1 1 calc R . .
C88 C 0.4414(3) 0.35899(19) 0.12080(13) 0.0184(9) Uani 1 1 d . . .
H88A H 0.4117 0.3165 0.1367 0.022 Uiso 1 1 calc R . .
H88B H 0.4013 0.3789 0.0959 0.022 Uiso 1 1 calc R . .
C89 C 0.5382(3) 0.4292(2) 0.21598(13) 0.0218(9) Uani 1 1 d . . .
H89A H 0.5836 0.4605 0.1934 0.026 Uiso 1 1 calc R . .
H89B H 0.5783 0.4065 0.2402 0.026 Uiso 1 1 calc R . .
C90 C 0.4520(3) 0.4682(2) 0.24005(14) 0.0253(10) Uani 1 1 d . . .
H90A H 0.3949 0.4390 0.2549 0.030 Uiso 1 1 calc R . .
H90B H 0.4755 0.4867 0.2652 0.030 Uiso 1 1 calc R . .
C91 C 0.4556(3) 0.15062(19) -0.01706(13) 0.0194(9) Uani 1 1 d . . .
H91A H 0.4765 0.1936 -0.0362 0.023 Uiso 1 1 calc R . .
H91B H 0.4130 0.1297 -0.0346 0.023 Uiso 1 1 calc R . .
C92 C 0.5483(3) 0.10744(19) -0.00861(14) 0.0186(9) Uani 1 1 d . . .
H92A H 0.5277 0.0637 0.0093 0.022 Uiso 1 1 calc R . .
H92B H 0.5906 0.1014 -0.0391 0.022 Uiso 1 1 calc R . .
C93 C 0.3414(3) 0.22537(18) 0.02641(15) 0.0207(9) Uani 1 1 d . . .
H93A H 0.2943 0.2276 0.0564 0.025 Uiso 1 1 calc R . .
H93B H 0.3004 0.2314 0.0006 0.025 Uiso 1 1 calc R . .
C94 C 0.4179(3) 0.28001(19) 0.01705(14) 0.0205(9) Uani 1 1 d . . .
H94A H 0.4491 0.2881 -0.0167 0.025 Uiso 1 1 calc R . .
H94B H 0.3830 0.3213 0.0250 0.025 Uiso 1 1 calc R . .
C95 C 0.3268(3) 0.10494(19) 0.05105(14) 0.0205(9) Uani 1 1 d . . .
H95A H 0.2876 0.1154 0.0810 0.025 Uiso 1 1 calc R . .
H95B H 0.3698 0.0649 0.0591 0.025 Uiso 1 1 calc R . .
C96 C 0.2512(3) 0.08872(19) 0.02140(14) 0.0220(9) Uani 1 1 d . . .
H96A H 0.1936 0.0655 0.0427 0.026 Uiso 1 1 calc R . .
H96B H 0.2233 0.1303 0.0048 0.026 Uiso 1 1 calc R . .
C97 C 0.6529(3) 0.45577(19) -0.05888(13) 0.0191(9) Uani 1 1 d . . .
H97A H 0.6166 0.4373 -0.0802 0.023 Uiso 1 1 calc R . .
H97B H 0.6411 0.5041 -0.0646 0.023 Uiso 1 1 calc R . .
C98 C 0.6100(3) 0.42823(18) -0.00805(14) 0.0208(9) Uani 1 1 d . . .
H98A H 0.6379 0.4513 0.0137 0.025 Uiso 1 1 calc R . .
H98B H 0.5347 0.4341 -0.0025 0.025 Uiso 1 1 calc R . .
C99 C 0.8235(3) 0.47875(18) -0.04620(13) 0.0187(9) Uani 1 1 d . . .
H99A H 0.7766 0.4987 -0.0219 0.022 Uiso 1 1 calc R . .
H99B H 0.8573 0.5147 -0.0697 0.022 Uiso 1 1 calc R . .
C100 C 0.9024(3) 0.43511(18) -0.02352(14) 0.0192(9) Uani 1 1 d . . .
H10D H 0.9561 0.4208 -0.0480 0.023 Uiso 1 1 calc R . .
H10E H 0.9349 0.4591 -0.0038 0.023 Uiso 1 1 calc R . .
C101 C 0.7944(3) 0.45487(19) -0.12191(13) 0.0182(9) Uani 1 1 d . . .
H10F H 0.7811 0.5024 -0.1326 0.022 Uiso 1 1 calc R . .
H10G H 0.7509 0.4304 -0.1366 0.022 Uiso 1 1 calc R . .
C102 C 0.9050(3) 0.4379(2) -0.13922(13) 0.0245(10) Uani 1 1 d . . .
H10H H 0.9506 0.4602 -0.1240 0.029 Uiso 1 1 calc R . .
H10I H 0.9189 0.3899 -0.1321 0.029 Uiso 1 1 calc R . .
C103 C 1.0342(3) 0.18208(18) 0.08747(14) 0.0184(9) Uani 1 1 d . . .
H10J H 1.0985 0.1574 0.0779 0.022 Uiso 1 1 calc R . .
H10K H 1.0421 0.2027 0.1147 0.022 Uiso 1 1 calc R . .
C104 C 1.0105(3) 0.23391(18) 0.04690(13) 0.0173(8) Uani 1 1 d . . .
H10L H 1.0633 0.2675 0.0388 0.021 Uiso 1 1 calc R . .
H10M H 1.0095 0.2137 0.0187 0.021 Uiso 1 1 calc R . .
C105 C 0.9540(3) 0.08614(18) 0.07128(14) 0.0185(9) Uani 1 1 d . . .
H10N H 0.9862 0.0454 0.0868 0.022 Uiso 1 1 calc R . .
H10O H 0.9961 0.1006 0.0400 0.022 Uiso 1 1 calc R . .
C106 C 0.8466(3) 0.07330(18) 0.06521(14) 0.0193(9) Uani 1 1 d . . .
H10P H 0.8487 0.0432 0.0422 0.023 Uiso 1 1 calc R . .
H10Q H 0.8073 0.0527 0.0958 0.023 Uiso 1 1 calc R . .
C107 C 0.9226(3) 0.11338(19) 0.15148(13) 0.0195(9) Uani 1 1 d . . .
H10R H 0.9857 0.1057 0.1657 0.023 Uiso 1 1 calc R . .
H10S H 0.8874 0.0713 0.1572 0.023 Uiso 1 1 calc R . .
C108 C 0.8535(3) 0.16459(19) 0.17366(13) 0.0174(8) Uani 1 1 d . . .
H10T H 0.8276 0.1472 0.2072 0.021 Uiso 1 1 calc R . .
H10U H 0.8917 0.2046 0.1721 0.021 Uiso 1 1 calc R . .
C109 C 0.7433(5) 0.4463(4) 0.6848(3) 0.104(3) Uani 1 1 d . . .
H10V H 0.6881 0.4197 0.7042 0.156 Uiso 1 1 calc R . .
H10W H 0.7708 0.4264 0.6569 0.156 Uiso 1 1 calc R . .
H10$ H 0.7166 0.4910 0.6746 0.156 Uiso 1 1 calc R . .
C110 C 0.8229(5) 0.4489(3) 0.7118(2) 0.069(2) Uani 1 1 d . . .
H11A H 0.8520 0.4040 0.7212 0.083 Uiso 1 1 calc R . .
H11B H 0.8782 0.4765 0.6926 0.083 Uiso 1 1 calc R . .
N1 N 0.1897(2) 0.08618(15) 0.72497(11) 0.0162(7) Uani 1 1 d . . .
N2 N 0.3011(2) 0.06796(15) 0.45783(11) 0.0171(7) Uani 1 1 d . . .
N3 N 0.5420(3) 0.31916(19) 0.57275(12) 0.0300(9) Uani 1 1 d . . .
N4 N 0.0334(2) 0.33422(16) 0.70591(11) 0.0197(7) Uani 1 1 d . . .
N5 N 0.0554(3) 0.36799(18) 0.73144(12) 0.0256(8) Uani 1 1 d . . .
N6 N 0.0767(3) 0.4002(2) 0.75686(15) 0.0489(12) Uani 1 1 d . . .
N7 N -0.0837(2) 0.11466(16) 0.52807(11) 0.0182(7) Uani 1 1 d . . .
N8 N -0.1716(2) 0.13147(15) 0.53060(11) 0.0167(7) Uani 1 1 d . . .
N9 N -0.2570(3) 0.1463(2) 0.53122(14) 0.0365(10) Uani 1 1 d . . .
N10 N 0.3354(3) 0.41554(18) 0.43250(12) 0.0362(10) Uani 1 1 d . . .
N11 N 0.3782(4) 0.4124(2) 0.39259(14) 0.0489(12) Uani 1 1 d . . .
N12 N 0.4205(4) 0.4102(3) 0.35473(16) 0.0698(16) Uani 1 1 d . . .
N13 N -0.0290(3) 0.35875(16) 0.53293(12) 0.0250(8) Uani 1 1 d . . .
N14 N 0.5097(2) 0.37878(15) 0.18984(11) 0.0175(7) Uani 1 1 d . . .
N15 N 0.3961(2) 0.16025(15) 0.02950(11) 0.0169(7) Uani 1 1 d . . .
N16 N 0.7642(2) 0.43975(15) -0.06987(10) 0.0158(7) Uani 1 1 d . . .
N17 N 0.9482(2) 0.13763(15) 0.10041(11) 0.0167(7) Uani 1 1 d . . .
N18 N 1.0176(2) 0.38385(15) 0.05697(11) 0.0164(7) Uani 1 1 d . . .
N19 N 1.0906(3) 0.36250(15) 0.07478(12) 0.0204(8) Uani 1 1 d . . .
N20 N 1.1635(3) 0.34377(19) 0.09034(15) 0.0398(10) Uani 1 1 d . . .
N21 N 0.6474(3) 0.12872(16) 0.23431(11) 0.0203(7) Uani 1 1 d . . .
N22 N 0.5919(2) 0.09796(16) 0.26557(11) 0.0201(8) Uani 1 1 d . . .
N23 N 0.5396(3) 0.0681(2) 0.29674(14) 0.0432(11) Uani 1 1 d . . .
N24 N 0.7741(2) 0.07893(15) -0.03454(11) 0.0191(7) Uani 1 1 d . . .
N25 N 0.8121(3) 0.07695(16) -0.07478(12) 0.0228(8) Uani 1 1 d . . .
N26 N 0.8478(3) 0.0730(2) -0.11321(14) 0.0424(11) Uani 1 1 d . . .
O1 O 0.23372(18) 0.27868(12) 0.59833(8) 0.0137(5) Uani 1 1 d . . .
O2 O 0.12994(18) 0.17284(12) 0.59114(8) 0.0133(5) Uani 1 1 d . . .
O3 O 0.24684(18) 0.24209(12) 0.51298(8) 0.0141(6) Uani 1 1 d . . .
O4 O -0.0197(2) 0.12277(13) 0.68025(9) 0.0214(6) Uani 1 1 d . . .
O5 O -0.0871(2) 0.15353(14) 0.61419(9) 0.0218(6) Uani 1 1 d . . .
O6 O 0.1285(2) 0.03442(13) 0.65068(9) 0.0221(6) Uani 1 1 d . . .
O7 O 0.0455(2) 0.04213(13) 0.58990(9) 0.0221(6) Uani 1 1 d . . .
O8 O 0.1955(2) 0.20991(12) 0.42179(9) 0.0184(6) Uani 1 1 d . . .
O9 O 0.2349(2) 0.31324(13) 0.42048(9) 0.0248(7) Uani 1 1 d . . .
O10 O 0.3972(2) 0.19098(14) 0.43488(9) 0.0231(6) Uani 1 1 d . . .
O11 O 0.4372(2) 0.28888(15) 0.44638(10) 0.0292(7) Uani 1 1 d . . .
O12 O 0.3302(2) 0.40488(13) 0.60589(9) 0.0214(6) Uani 1 1 d . . .
O13 O 0.1606(2) 0.40132(12) 0.62756(9) 0.0186(6) Uani 1 1 d . . .
O14 O 0.3987(2) 0.29004(13) 0.65724(9) 0.0195(6) Uani 1 1 d . . .
O15 O 0.24513(19) 0.31230(13) 0.69651(9) 0.0174(6) Uani 1 1 d . . .
O16 O 0.12818(19) 0.20976(12) 0.68605(8) 0.0156(6) Uani 1 1 d . . .
O17 O 0.27922(19) 0.12688(12) 0.63338(9) 0.0165(6) Uani 1 1 d . . .
O18 O 0.0417(2) 0.06272(16) 0.82495(10) 0.0377(8) Uani 1 1 d . . .
H18 H -0.0163 0.0720 0.8394 0.057 Uiso 1 1 d R . .
O19 O 0.13361(18) 0.12214(12) 0.50523(8) 0.0140(5) Uani 1 1 d . . .
O20 O 0.33458(19) 0.12844(13) 0.53017(9) 0.0175(6) Uani 1 1 d . . .
O21 O 0.4797(2) -0.00194(15) 0.39095(10) 0.0322(8) Uani 1 1 d . . .
H21 H 0.5141 0.0185 0.3664 0.048 Uiso 1 1 d R . .
O22 O 0.3822(2) 0.35222(14) 0.52220(9) 0.0267(7) Uani 1 1 d . . .
O23 O 0.41105(19) 0.22402(13) 0.57847(9) 0.0190(6) Uani 1 1 d . . .
O24 O 0.6545(3) 0.45438(17) 0.55187(12) 0.0632(12) Uani 1 1 d . . .
H24 H 0.6714 0.4941 0.5559 0.095 Uiso 1 1 d R . .
O25 O 0.02316(19) 0.23298(12) 0.52926(8) 0.0150(6) Uani 1 1 d . . .
O26 O 0.1743(2) 0.35880(12) 0.51154(9) 0.0217(6) Uani 1 1 d . . .
O27 O 0.03729(19) 0.30033(12) 0.61380(9) 0.0160(6) Uani 1 1 d . . .
O28 O 0.73661(18) 0.31066(11) 0.09145(8) 0.0125(5) Uani 1 1 d . . .
O29 O 0.62172(18) 0.20272(12) 0.09926(8) 0.0133(5) Uani 1 1 d . . .
O30 O 0.73698(18) 0.25146(12) 0.01572(8) 0.0129(5) Uani 1 1 d . . .
O31 O 0.82412(19) 0.44770(12) 0.08088(9) 0.0194(6) Uani 1 1 d . . .
O32 O 0.6637(2) 0.44152(12) 0.11810(9) 0.0200(6) Uani 1 1 d . . .
O33 O 0.89571(19) 0.33486(13) 0.14188(9) 0.0191(6) Uani 1 1 d . . .
O34 O 0.74575(19) 0.35256(13) 0.18608(9) 0.0206(6) Uani 1 1 d . . .
O35 O 0.47117(19) 0.15496(13) 0.18897(9) 0.0198(6) Uani 1 1 d . . .
O36 O 0.39150(19) 0.17643(13) 0.12605(9) 0.0187(6) Uani 1 1 d . . .
O37 O 0.63153(19) 0.07247(12) 0.15468(9) 0.0181(6) Uani 1 1 d . . .
O38 O 0.5176(2) 0.07339(12) 0.10642(9) 0.0190(6) Uani 1 1 d . . .
O39 O 0.6897(2) 0.20854(13) -0.06990(9) 0.0259(7) Uani 1 1 d . . .
O40 O 0.7261(2) 0.31441(13) -0.08742(9) 0.0226(6) Uani 1 1 d . . .
O41 O 0.8861(2) 0.18917(13) -0.04778(10) 0.0255(7) Uani 1 1 d . . .
O42 O 0.9139(2) 0.29628(12) -0.06024(9) 0.0200(6) Uani 1 1 d . . .
O43 O 0.6021(2) 0.25890(12) 0.18309(8) 0.0170(6) Uani 1 1 d . . .
O44 O 0.54474(18) 0.34897(12) 0.10072(8) 0.0145(6) Uani 1 1 d . . .
O45 O 0.4178(3) 0.51981(14) 0.20652(10) 0.0353(8) Uani 1 1 d . . .
H45 H 0.3548 0.5272 0.2143 0.053 Uiso 1 1 d R . .
O46 O 0.60496(19) 0.13961(12) 0.01799(9) 0.0163(6) Uani 1 1 d . . .
O47 O 0.49445(18) 0.25968(12) 0.04564(8) 0.0143(6) Uani 1 1 d . . .
O48 O 0.2951(2) 0.04902(14) -0.01250(10) 0.0310(7) Uani 1 1 d . . .
H48 H 0.2824 0.0094 -0.0016 0.046 Uiso 1 1 d R . .
O49 O 0.63898(19) 0.36050(12) -0.00010(9) 0.0152(6) Uani 1 1 d . . .
O50 O 0.85127(19) 0.37916(12) 0.00522(8) 0.0150(6) Uani 1 1 d . . .
O51 O 0.9205(2) 0.46067(15) -0.18904(10) 0.0342(8) Uani 1 1 d . . .
H51 H 0.9718 0.4408 -0.2019 0.051 Uiso 1 1 d R . .
O52 O 0.91346(18) 0.26338(12) 0.06112(9) 0.0144(6) Uani 1 1 d . . .
O53 O 0.79954(19) 0.13509(12) 0.04847(9) 0.0158(6) Uani 1 1 d . . .
O54 O 0.77080(19) 0.17971(12) 0.14789(8) 0.0152(6) Uani 1 1 d . . .
O55 O 0.7810(3) 0.4759(3) 0.75270(13) 0.0894(18) Uani 1 1 d . . .
H55 H 0.8238 0.4713 0.7712 0.107 Uiso 1 1 d R . .

loop_
_atom_site_aniso_label
_atom_site_aniso_U_11
_atom_site_aniso_U_22
_atom_site_aniso_U_33
_atom_site_aniso_U_23
_atom_site_aniso_U_13
_atom_site_aniso_U_12
Fe1 0.0172(3) 0.0138(3) 0.0131(3) -0.0038(2) -0.0048(2) -0.0002(2)
Fe2 0.0115(3) 0.0202(3) 0.0100(3) -0.0040(2) -0.0017(2) -0.0002(2)
Fe3 0.0143(3) 0.0128(3) 0.0118(3) -0.0030(2) -0.0026(2) -0.0011(2)
Fe4 0.0149(3) 0.0133(3) 0.0102(3) -0.0021(2) -0.0026(2) 0.0000(2)
Fe5 0.0127(3) 0.0141(3) 0.0110(3) -0.0026(2) -0.0021(2) -0.0021(2)
Fe6 0.0135(3) 0.0170(3) 0.0093(3) -0.0030(2) -0.0014(2) -0.0014(2)
Fe7 0.0300(3) 0.0205(3) 0.0108(3) -0.0018(2) -0.0022(2) -0.0129(3)
Fe8 0.0173(3) 0.0247(3) 0.0114(3) -0.0056(2) -0.0009(2) -0.0086(2)
Fe9 0.0126(3) 0.0120(3) 0.0103(3) -0.0012(2) -0.0016(2) -0.0005(2)
Fe10 0.0131(3) 0.0134(3) 0.0113(3) -0.0010(2) -0.0016(2) -0.0006(2)
Fe11 0.0125(3) 0.0125(3) 0.0112(3) -0.0025(2) -0.0023(2) -0.0008(2)
Fe12 0.0138(3) 0.0146(3) 0.0106(3) -0.0030(2) -0.0001(2) -0.0009(2)
Fe13 0.0140(3) 0.0138(3) 0.0117(3) 0.0001(2) -0.0018(2) -0.0012(2)
Fe14 0.0123(3) 0.0130(3) 0.0136(3) -0.0016(2) -0.0028(2) -0.0006(2)
Fe15 0.0151(3) 0.0117(3) 0.0128(3) -0.0033(2) -0.0002(2) -0.0009(2)
Fe16 0.0147(3) 0.0113(3) 0.0100(3) -0.0019(2) -0.0020(2) -0.0009(2)
C1 0.020(2) 0.017(2) 0.019(2) -0.0087(17) -0.0019(17) -0.0014(17)
C2 0.018(2) 0.042(3) 0.016(2) -0.0053(19) 0.0007(17) -0.0023(19)
C3 0.033(3) 0.082(4) 0.029(3) -0.020(3) 0.000(3) 0.012(3)
C4 0.026(3) 0.070(4) 0.041(4) 0.007(3) 0.009(3) -0.013(3)
C5 0.019(3) 0.069(4) 0.030(3) -0.010(3) 0.002(3) 0.007(3)
C3' 0.027(4) 0.072(5) 0.032(4) -0.012(4) 0.005(4) 0.012(4)
C4' 0.025(4) 0.075(5) 0.031(4) -0.006(5) 0.006(4) -0.003(5)
C5' 0.021(4) 0.069(5) 0.036(4) -0.005(5) 0.006(4) -0.007(4)
C6 0.032(2) 0.015(2) 0.013(2) -0.0031(17) -0.0001(18) -0.0006(18)
C7 0.087(4) 0.014(2) 0.017(2) -0.0013(18) -0.011(2) -0.008(2)
C8 0.285(11) 0.019(3) 0.054(4) -0.013(3) -0.103(6) 0.036(5)
C9 0.039(3) 0.016(2) 0.026(2) -0.0084(18) -0.009(2) -0.0035(19)
C10 0.132(7) 0.045(4) 0.091(5) -0.034(4) 0.074(5) -0.055(4)
C11 0.018(2) 0.022(2) 0.014(2) -0.0027(17) -0.0032(16) -0.0028(17)
C12 0.033(2) 0.022(2) 0.014(2) -0.0030(17) -0.0080(18) -0.0016(19)
C13 0.041(7) 0.049(7) 0.026(6) -0.002(5) -0.021(5) -0.018(5)
C14 0.035(6) 0.056(8) 0.013(4) -0.003(4) 0.003(4) -0.020(5)
C13' 0.039(7) 0.043(7) 0.014(5) 0.001(5) -0.015(5) -0.005(5)
C14' 0.041(7) 0.094(12) 0.014(5) -0.001(6) -0.009(5) 0.015(8)
C15 0.295(13) 0.052(4) 0.097(6) -0.026(4) -0.152(8) 0.061(6)
C16 0.026(2) 0.042(3) 0.009(2) -0.0086(19) -0.0029(17) -0.010(2)
C17 0.024(2) 0.060(3) 0.022(2) -0.017(2) 0.0063(19) -0.015(2)
C18 0.033(3) 0.107(6) 0.058(4) 0.004(4) 0.003(3) 0.021(3)
C19 0.030(3) 0.104(5) 0.022(3) -0.025(3) 0.011(2) -0.009(3)
C20 0.046(4) 0.132(6) 0.088(5) -0.075(5) 0.037(3) -0.047(4)
C21 0.030(2) 0.018(2) 0.0096(19) 0.0001(16) -0.0079(17) -0.0067(18)
C22 0.037(3) 0.015(2) 0.023(2) -0.0002(18) -0.006(2) -0.0088(19)
C23 0.067(4) 0.022(3) 0.035(3) 0.003(2) 0.001(3) -0.015(2)
C24 0.069(4) 0.028(3) 0.040(3) -0.014(2) -0.020(3) -0.009(2)
C25 0.049(3) 0.020(2) 0.049(3) -0.008(2) -0.007(3) -0.001(2)
C26 0.021(2) 0.015(2) 0.015(2) -0.0017(16) -0.0053(17) -0.0031(16)
C27 0.021(2) 0.027(2) 0.014(2) -0.0080(17) -0.0046(17) 0.0005(18)
C28 0.044(3) 0.041(3) 0.020(2) -0.009(2) -0.011(2) -0.018(2)
C29 0.036(3) 0.064(4) 0.033(3) -0.024(3) -0.024(2) 0.023(3)
C30 0.031(3) 0.035(3) 0.014(2) -0.0066(19) -0.0069(18) -0.008(2)
C31 0.024(2) 0.020(2) 0.0123(19) -0.0041(16) -0.0034(17) -0.0034(17)
C32 0.025(2) 0.016(2) 0.0091(19) -0.0040(16) 0.0000(16) -0.0005(17)
C33 0.023(2) 0.025(2) 0.018(2) -0.0043(18) -0.0090(18) 0.0093(18)
C34 0.016(2) 0.028(2) 0.019(2) -0.0072(18) -0.0072(17) 0.0067(17)
C35 0.036(3) 0.018(2) 0.016(2) 0.0005(17) -0.0075(19) -0.0027(18)
C36 0.034(3) 0.021(2) 0.021(2) 0.0072(18) -0.0073(19) -0.0050(19)
C37 0.028(2) 0.015(2) 0.018(2) -0.0038(17) 0.0048(18) -0.0018(17)
C38 0.021(2) 0.018(2) 0.019(2) -0.0103(17) -0.0029(17) -0.0046(17)
C39 0.027(2) 0.028(2) 0.018(2) -0.0078(18) -0.0058(18) 0.0097(19)
C40 0.032(3) 0.028(2) 0.018(2) -0.0062(18) -0.0063(19) 0.014(2)
C41 0.023(2) 0.021(2) 0.0107(19) -0.0038(16) -0.0039(16) 0.0038(17)
C42 0.027(2) 0.027(2) 0.016(2) -0.0053(18) 0.0006(18) 0.0054(19)
C43 0.029(3) 0.058(3) 0.020(2) -0.013(2) 0.003(2) -0.026(2)
C44 0.048(3) 0.043(3) 0.017(2) -0.006(2) 0.007(2) -0.032(2)
C45 0.018(2) 0.048(3) 0.028(2) -0.014(2) -0.0018(19) 0.002(2)
C46 0.015(2) 0.040(3) 0.026(2) -0.010(2) 0.0025(18) -0.0008(19)
C47 0.040(3) 0.049(3) 0.028(3) -0.016(2) 0.000(2) -0.021(2)
C48 0.047(3) 0.048(3) 0.026(3) -0.012(2) -0.004(2) -0.001(2)
C49 0.027(2) 0.023(2) 0.026(2) -0.0079(18) -0.0155(19) 0.0063(18)
C50 0.021(2) 0.016(2) 0.020(2) -0.0006(16) -0.0117(17) -0.0014(16)
C51 0.053(3) 0.016(2) 0.032(3) -0.0028(19) -0.023(2) 0.002(2)
C52 0.046(3) 0.013(2) 0.028(2) -0.0026(18) -0.015(2) -0.0014(19)
C53 0.039(3) 0.028(2) 0.030(2) -0.016(2) -0.016(2) 0.014(2)
C54 0.018(2) 0.032(2) 0.029(2) -0.014(2) -0.0097(18) 0.0099(18)
C55 0.019(2) 0.017(2) 0.0092(18) -0.0031(16) -0.0056(16) -0.0023(17)
C56 0.021(2) 0.013(2) 0.020(2) -0.0038(16) 0.0004(17) -0.0016(16)
C57 0.035(3) 0.016(2) 0.024(2) -0.0063(18) 0.0024(19) -0.0049(19)
C58 0.069(4) 0.024(2) 0.025(2) -0.008(2) -0.003(2) -0.016(2)
C59 0.033(3) 0.019(2) 0.060(3) 0.004(2) 0.006(2) 0.004(2)
C60 0.034(2) 0.079(3) 0.0297(19) -0.0222(19) -0.0179(16) 0.0158(19)
C61 0.024(2) 0.042(3) 0.014(2) -0.0120(19) -0.0069(18) 0.006(2)
C62 0.034(2) 0.079(3) 0.0297(19) -0.0222(19) -0.0179(16) 0.0158(19)
C63 0.153(7) 0.053(4) 0.099(5) -0.031(4) -0.098(5) -0.002(4)
C64 0.102(6) 0.136(7) 0.029(3) 0.027(4) -0.036(4) -0.055(5)
C65 0.014(2) 0.0093(19) 0.024(2) -0.0017(16) 0.0015(17) 0.0029(15)
C66 0.013(2) 0.030(2) 0.021(2) 0.0006(18) 0.0010(17) -0.0014(17)
C67 0.026(3) 0.050(3) 0.052(3) -0.003(3) 0.007(2) 0.012(2)
C68 0.026(3) 0.073(4) 0.025(3) 0.003(3) 0.008(2) -0.003(3)
C69 0.028(3) 0.048(3) 0.046(3) -0.003(3) 0.009(2) -0.018(2)
C70 0.013(2) 0.015(2) 0.018(2) -0.0038(16) 0.0015(16) -0.0009(16)
C71 0.021(2) 0.013(2) 0.024(2) 0.0013(17) -0.0054(18) -0.0002(16)
C72 0.035(3) 0.026(2) 0.031(3) 0.001(2) 0.001(2) -0.006(2)
C73 0.030(3) 0.018(2) 0.053(3) -0.003(2) -0.005(2) -0.0021(19)
C74 0.047(3) 0.020(2) 0.035(3) -0.004(2) -0.017(2) -0.005(2)
C75 0.015(2) 0.021(2) 0.016(2) -0.0072(17) -0.0020(16) 0.0034(16)
C76 0.035(3) 0.021(2) 0.015(2) -0.0079(17) -0.0090(18) 0.0015(18)
C77 0.084(5) 0.088(5) 0.062(4) -0.044(4) -0.057(4) 0.052(4)
C78 0.118(5) 0.030(3) 0.037(3) -0.007(2) -0.041(3) -0.012(3)
C79 0.098(5) 0.098(5) 0.017(3) -0.013(3) -0.003(3) -0.050(4)
C80 0.018(2) 0.016(2) 0.0115(19) -0.0036(16) -0.0049(16) 0.0016(16)
C81 0.020(2) 0.021(2) 0.017(2) -0.0073(17) 0.0028(17) -0.0035(17)
C82 0.040(3) 0.035(3) 0.020(2) -0.005(2) 0.004(2) 0.002(2)
C83 0.025(2) 0.025(2) 0.030(2) -0.0085(19) 0.0021(19) 0.0024(19)
C84 0.021(2) 0.033(3) 0.042(3) -0.014(2) 0.008(2) -0.006(2)
C85 0.023(2) 0.024(2) 0.014(2) -0.0018(17) 0.0026(17) -0.0019(18)
C86 0.024(2) 0.021(2) 0.0101(19) -0.0002(16) 0.0007(17) 0.0017(17)
C87 0.018(2) 0.016(2) 0.019(2) -0.0029(17) -0.0012(17) 0.0022(16)
C88 0.012(2) 0.024(2) 0.019(2) -0.0060(17) 0.0004(16) 0.0029(16)
C89 0.025(2) 0.027(2) 0.013(2) -0.0058(17) 0.0004(17) -0.0021(18)
C90 0.034(3) 0.021(2) 0.019(2) -0.0062(18) 0.0015(19) 0.0037(19)
C91 0.019(2) 0.021(2) 0.020(2) -0.0028(17) -0.0075(17) -0.0031(17)
C92 0.017(2) 0.021(2) 0.021(2) -0.0105(17) -0.0039(17) -0.0029(17)
C93 0.017(2) 0.020(2) 0.027(2) -0.0047(18) -0.0101(18) 0.0063(17)
C94 0.022(2) 0.017(2) 0.024(2) -0.0024(17) -0.0121(18) 0.0030(17)
C95 0.018(2) 0.019(2) 0.025(2) -0.0020(17) -0.0042(17) -0.0015(17)
C96 0.019(2) 0.017(2) 0.030(2) -0.0053(18) -0.0051(18) -0.0027(17)
C97 0.022(2) 0.016(2) 0.019(2) -0.0003(17) -0.0048(17) 0.0032(17)
C98 0.024(2) 0.015(2) 0.020(2) -0.0007(17) 0.0008(18) 0.0059(17)
C99 0.027(2) 0.016(2) 0.014(2) -0.0018(16) -0.0033(17) -0.0080(17)
C100 0.023(2) 0.016(2) 0.018(2) 0.0012(17) -0.0018(17) -0.0088(17)
C101 0.024(2) 0.017(2) 0.013(2) 0.0000(16) -0.0035(17) -0.0013(17)
C102 0.026(2) 0.030(2) 0.014(2) 0.0002(18) 0.0011(18) 0.0009(19)
C103 0.015(2) 0.018(2) 0.022(2) -0.0007(17) -0.0041(17) 0.0008(16)
C104 0.015(2) 0.014(2) 0.021(2) -0.0007(16) 0.0002(16) 0.0004(16)
C105 0.016(2) 0.014(2) 0.024(2) -0.0020(17) -0.0012(17) 0.0018(16)
C106 0.022(2) 0.0103(19) 0.024(2) 0.0016(16) -0.0040(18) 0.0029(16)
C107 0.017(2) 0.021(2) 0.020(2) 0.0018(17) -0.0062(17) 0.0005(17)
C108 0.014(2) 0.022(2) 0.016(2) -0.0002(17) -0.0042(16) -0.0021(16)
C109 0.082(5) 0.162(8) 0.091(6) -0.084(6) -0.043(5) 0.069(5)
C110 0.060(4) 0.110(6) 0.045(3) -0.039(4) -0.023(3) 0.051(4)
N1 0.0209(18) 0.0141(17) 0.0139(16) -0.0008(13) -0.0049(14) -0.0007(14)
N2 0.0182(18) 0.0199(18) 0.0121(16) -0.0032(14) 0.0007(14) 0.0015(14)
N3 0.024(2) 0.054(3) 0.0164(18) -0.0141(18) 0.0011(15) -0.0215(18)
N4 0.0207(19) 0.0194(18) 0.0200(18) -0.0089(15) -0.0011(15) 0.0028(14)
N5 0.0197(19) 0.032(2) 0.025(2) -0.0100(18) -0.0002(16) 0.0060(16)
N6 0.040(3) 0.070(3) 0.051(3) -0.048(3) -0.013(2) 0.011(2)
N7 0.0149(19) 0.0241(19) 0.0169(17) -0.0060(14) -0.0035(14) -0.0014(14)
N8 0.018(2) 0.0173(17) 0.0171(17) -0.0067(14) -0.0049(14) -0.0018(14)
N9 0.018(2) 0.047(3) 0.049(3) -0.017(2) -0.0095(18) 0.0077(18)
N10 0.063(3) 0.032(2) 0.016(2) 0.0017(17) -0.0083(19) -0.028(2)
N11 0.078(3) 0.048(3) 0.023(2) 0.006(2) -0.014(2) -0.038(2)
N12 0.103(4) 0.079(4) 0.022(3) 0.006(2) 0.002(3) -0.038(3)
N13 0.039(2) 0.0161(18) 0.0250(19) -0.0081(15) -0.0157(17) 0.0045(16)
N14 0.0205(18) 0.0185(18) 0.0126(16) -0.0035(14) -0.0001(14) 0.0011(14)
N15 0.0132(17) 0.0165(17) 0.0215(18) -0.0033(14) -0.0043(14) 0.0001(13)
N16 0.0204(18) 0.0161(17) 0.0114(16) -0.0026(13) -0.0031(14) -0.0010(14)
N17 0.0141(17) 0.0192(18) 0.0168(17) -0.0027(14) -0.0020(14) -0.0016(13)
N18 0.0130(17) 0.0189(17) 0.0173(17) -0.0017(14) -0.0042(14) -0.0007(14)
N19 0.019(2) 0.0148(17) 0.0263(19) -0.0017(15) -0.0022(16) -0.0051(15)
N20 0.024(2) 0.036(2) 0.061(3) 0.002(2) -0.020(2) 0.0017(18)
N21 0.0236(19) 0.0201(18) 0.0138(17) 0.0067(14) -0.0027(15) -0.0027(15)
N22 0.0205(19) 0.0220(19) 0.0158(18) 0.0003(16) -0.0037(16) 0.0065(15)
N23 0.031(2) 0.053(3) 0.030(2) 0.020(2) 0.0083(19) 0.003(2)
N24 0.0246(19) 0.0159(17) 0.0169(18) -0.0076(14) 0.0018(15) -0.0016(14)
N25 0.0229(19) 0.0179(18) 0.029(2) -0.0099(16) -0.0018(17) 0.0003(15)
N26 0.047(3) 0.047(3) 0.031(2) -0.017(2) 0.011(2) -0.002(2)
O1 0.0146(14) 0.0163(14) 0.0110(13) -0.0033(11) -0.0015(11) -0.0061(11)
O2 0.0115(13) 0.0151(13) 0.0128(13) -0.0019(11) -0.0007(11) -0.0007(10)
O3 0.0140(14) 0.0178(14) 0.0110(13) -0.0037(11) -0.0011(11) -0.0037(11)
O4 0.0183(15) 0.0285(16) 0.0162(14) -0.0008(12) -0.0019(12) -0.0038(12)
O5 0.0171(15) 0.0350(17) 0.0139(15) -0.0068(12) -0.0007(12) -0.0019(12)
O6 0.0337(17) 0.0164(14) 0.0190(15) -0.0046(12) -0.0110(13) -0.0003(12)
O7 0.0324(17) 0.0170(15) 0.0181(15) 0.0017(12) -0.0101(13) -0.0069(12)
O8 0.0249(15) 0.0159(14) 0.0149(14) 0.0005(11) -0.0066(12) -0.0051(12)
O9 0.0367(18) 0.0240(16) 0.0163(15) -0.0015(12) -0.0106(13) -0.0100(13)
O10 0.0206(15) 0.0334(17) 0.0161(14) -0.0083(13) 0.0014(12) -0.0070(13)
O11 0.0277(17) 0.0406(19) 0.0200(15) -0.0088(14) 0.0039(13) -0.0179(14)
O12 0.0223(16) 0.0221(15) 0.0216(15) -0.0069(12) -0.0025(12) -0.0079(12)
O13 0.0219(15) 0.0160(14) 0.0179(14) -0.0007(11) -0.0052(12) -0.0028(12)
O14 0.0194(15) 0.0275(16) 0.0129(14) -0.0068(12) -0.0016(12) -0.0034(12)
O15 0.0161(15) 0.0236(15) 0.0135(14) -0.0056(11) -0.0025(11) -0.0009(11)
O16 0.0219(15) 0.0145(14) 0.0098(13) -0.0031(11) 0.0002(11) 0.0006(11)
O17 0.0141(14) 0.0229(15) 0.0129(13) -0.0023(11) -0.0053(11) 0.0026(11)
O18 0.043(2) 0.047(2) 0.0224(17) -0.0139(15) 0.0057(15) -0.0069(16)
O19 0.0148(14) 0.0157(14) 0.0132(13) -0.0072(11) -0.0019(11) -0.0014(11)
O20 0.0175(14) 0.0232(15) 0.0121(13) -0.0046(11) -0.0042(11) 0.0064(11)
O21 0.0298(18) 0.045(2) 0.0162(15) 0.0000(14) 0.0002(13) 0.0151(15)
O22 0.0320(17) 0.0334(17) 0.0165(15) -0.0034(13) -0.0024(13) -0.0199(14)
O23 0.0132(14) 0.0305(16) 0.0153(14) -0.0099(12) -0.0010(11) -0.0015(12)
O24 0.110(3) 0.043(2) 0.038(2) -0.0080(18) 0.005(2) -0.047(2)
O25 0.0170(14) 0.0150(14) 0.0148(13) -0.0039(11) -0.0067(11) 0.0002(11)
O26 0.0355(17) 0.0124(14) 0.0177(14) -0.0019(11) -0.0060(13) -0.0012(12)
O27 0.0148(14) 0.0174(14) 0.0174(14) -0.0073(11) -0.0039(11) 0.0030(11)
O28 0.0146(14) 0.0117(13) 0.0114(13) -0.0028(10) -0.0019(11) -0.0009(10)
O29 0.0114(13) 0.0159(14) 0.0122(13) -0.0010(11) -0.0024(10) -0.0007(10)
O30 0.0145(14) 0.0135(13) 0.0100(13) -0.0015(10) -0.0012(10) -0.0006(10)
O31 0.0163(15) 0.0174(14) 0.0249(15) -0.0087(12) 0.0005(12) -0.0006(11)
O32 0.0202(15) 0.0156(14) 0.0222(15) -0.0057(12) 0.0051(12) -0.0029(12)
O33 0.0178(15) 0.0288(16) 0.0116(14) -0.0045(12) -0.0033(11) -0.0015(12)
O34 0.0155(15) 0.0323(16) 0.0151(14) -0.0087(12) -0.0014(11) 0.0006(12)
O35 0.0136(14) 0.0254(15) 0.0191(14) -0.0001(12) -0.0017(12) -0.0038(12)
O36 0.0153(14) 0.0241(15) 0.0145(14) 0.0006(12) -0.0015(11) 0.0023(11)
O37 0.0153(14) 0.0156(14) 0.0233(15) -0.0009(12) -0.0055(12) -0.0003(11)
O38 0.0205(15) 0.0159(14) 0.0210(15) -0.0003(12) -0.0079(12) -0.0004(11)
O39 0.0455(19) 0.0175(15) 0.0168(15) 0.0000(12) -0.0117(14) -0.0081(13)
O40 0.0369(18) 0.0173(15) 0.0178(14) -0.0036(12) -0.0139(13) -0.0045(13)
O41 0.0278(17) 0.0169(15) 0.0293(16) -0.0102(13) 0.0113(13) -0.0064(13)
O42 0.0203(15) 0.0162(15) 0.0204(15) -0.0016(12) 0.0032(12) 0.0006(12)
O43 0.0224(15) 0.0161(14) 0.0101(13) -0.0023(11) 0.0033(11) 0.0004(11)
O44 0.0125(13) 0.0177(14) 0.0127(13) -0.0031(11) -0.0009(11) 0.0017(11)
O45 0.050(2) 0.0261(17) 0.0261(17) -0.0032(14) -0.0016(15) 0.0125(15)
O46 0.0147(14) 0.0194(14) 0.0179(14) -0.0085(11) -0.0052(11) -0.0023(11)
O47 0.0131(13) 0.0140(13) 0.0160(13) 0.0000(11) -0.0061(11) 0.0004(11)
O48 0.0399(19) 0.0243(16) 0.0305(17) -0.0109(14) -0.0003(14) -0.0115(14)
O49 0.0172(14) 0.0124(13) 0.0150(13) -0.0011(11) -0.0021(11) 0.0005(11)
O50 0.0178(14) 0.0134(13) 0.0130(13) 0.0019(11) -0.0035(11) -0.0052(11)
O51 0.0348(19) 0.047(2) 0.0146(15) -0.0008(14) 0.0037(13) 0.0092(15)
O52 0.0110(13) 0.0133(13) 0.0189(14) -0.0030(11) -0.0021(11) -0.0009(10)
O53 0.0149(14) 0.0120(13) 0.0203(14) -0.0008(11) -0.0055(11) 0.0022(11)
O54 0.0142(14) 0.0178(14) 0.0130(13) 0.0001(11) -0.0035(11) -0.0009(11)
O55 0.053(3) 0.181(5) 0.043(2) -0.050(3) -0.023(2) 0.055(3)

loop_
_atom_type_symbol
_atom_type_description
_atom_type_scat_dispersion_real
_atom_type_scat_dispersion_imag
_atom_type_scat_source
C C 0.0033 0.0016 'International Tables Vol C Tables 4.2.6.8 and 6.1.1.4'
H H 0.0000 0.0000 'International Tables Vol C Tables 4.2.6.8 and 6.1.1.4'
N N 0.0061 0.0033 'International Tables Vol C Tables 4.2.6.8 and 6.1.1.4'
O O 0.0106 0.0060 'International Tables Vol C Tables 4.2.6.8 and 6.1.1.4'
Fe Fe 0.3463 0.8444 'International Tables Vol C Tables 4.2.6.8 and 6.1.1.4'

loop_
_geom_angle_atom_site_label_1
_geom_angle_atom_site_label_2
_geom_angle_atom_site_label_3
_geom_angle
O25 Fe1 O27 104.43(11)
O25 Fe1 O26 115.68(11)
O27 Fe1 O26 113.94(11)
O25 Fe1 O3 92.07(10)
O27 Fe1 O3 152.90(10)
O26 Fe1 O3 76.16(10)
O25 Fe1 O1 148.31(10)
O27 Fe1 O1 77.40(10)
O26 Fe1 O1 90.98(10)
O3 Fe1 O1 77.35(9)
O25 Fe1 O2 74.06(9)
O27 Fe1 O2 87.78(10)
O26 Fe1 O2 150.88(10)
O3 Fe1 O2 76.11(9)
O1 Fe1 O2 74.42(9)
O25 Fe1 Fe2 105.48(7)
O27 Fe1 Fe2 109.12(8)
O26 Fe1 Fe2 107.75(8)
O3 Fe1 Fe2 44.75(7)
O1 Fe1 Fe2 46.89(7)
O2 Fe1 Fe2 44.27(6)
O23 Fe2 O17 94.27(11)
O23 Fe2 O20 98.73(11)
O17 Fe2 O20 99.29(11)
O23 Fe2 O2 156.86(10)
O17 Fe2 O2 79.84(10)
O20 Fe2 O2 104.28(10)
O23 Fe2 O3 102.48(10)
O17 Fe2 O3 163.23(10)
O20 Fe2 O3 79.25(10)
O2 Fe2 O3 84.32(10)
O23 Fe2 O1 78.17(10)
O17 Fe2 O1 102.35(10)
O20 Fe2 O1 158.30(10)
O2 Fe2 O1 81.26(9)
O3 Fe2 O1 80.48(9)
O23 Fe2 Fe1 117.41(8)
O17 Fe2 Fe1 123.07(8)
O20 Fe2 Fe1 118.81(7)
O2 Fe2 Fe1 52.14(7)
O3 Fe2 Fe1 47.32(7)
O1 Fe2 Fe1 48.39(7)
O23 Fe2 Fe4 125.80(8)
O17 Fe2 Fe4 41.16(7)
O20 Fe2 Fe4 114.42(8)
O2 Fe2 Fe4 40.35(7)
O3 Fe2 Fe4 124.18(7)
O1 Fe2 Fe4 83.59(7)
Fe1 Fe2 Fe4 83.29(2)
O27 Fe3 O16 95.53(11)
O27 Fe3 O1 82.06(10)
O16 Fe3 O1 92.93(10)
O27 Fe3 O15 175.53(10)
O16 Fe3 O15 88.11(10)
O1 Fe3 O15 100.38(10)
O27 Fe3 N4 91.50(12)
O16 Fe3 N4 91.69(12)
O1 Fe3 N4 172.41(12)
O15 Fe3 N4 85.78(12)
O27 Fe3 O13 90.36(10)
O16 Fe3 O13 173.55(10)
O1 Fe3 O13 90.49(10)
O15 Fe3 O13 85.89(10)
N4 Fe3 O13 85.50(12)
O2 Fe4 O16 99.80(10)
O2 Fe4 O17 81.35(10)
O16 Fe4 O17 96.68(11)
O2 Fe4 O4 101.43(10)
O16 Fe4 O4 89.31(11)
O17 Fe4 O4 172.91(11)
O2 Fe4 O6 101.13(10)
O16 Fe4 O6 159.03(10)
O17 Fe4 O6 87.79(11)
O4 Fe4 O6 85.28(11)
O2 Fe4 N1 160.10(11)
O16 Fe4 N1 79.07(10)
O17 Fe4 N1 79.07(11)
O4 Fe4 N1 98.43(11)
O6 Fe4 N1 81.71(10)
O2 Fe4 Fe2 43.07(7)
O16 Fe4 Fe2 91.61(7)
O17 Fe4 Fe2 39.99(7)
O4 Fe4 Fe2 144.02(8)
O6 Fe4 Fe2 104.61(8)
N1 Fe4 Fe2 117.05(8)
O2 Fe5 O19 93.51(10)
O2 Fe5 O25 81.19(10)
O19 Fe5 O25 88.62(10)
O2 Fe5 N7 172.61(12)
O19 Fe5 N7 91.07(11)
O25 Fe5 N7 93.13(12)
O2 Fe5 O7 96.65(10)
O19 Fe5 O7 89.22(11)
O25 Fe5 O7 176.85(11)
N7 Fe5 O7 89.21(12)
O2 Fe5 O5 90.83(10)
O19 Fe5 O5 175.66(10)
O25 Fe5 O5 92.13(11)
N7 Fe5 O5 84.62(12)
O7 Fe5 O5 90.19(11)
O3 Fe6 O19 101.32(10)
O3 Fe6 O20 80.86(10)
O19 Fe6 O20 94.19(11)
O3 Fe6 O8 100.51(10)
O19 Fe6 O8 88.88(10)
O20 Fe6 O8 176.33(11)
O3 Fe6 O10 99.44(11)
O19 Fe6 O10 159.20(10)
O20 Fe6 O10 90.22(11)
O8 Fe6 O10 86.20(11)
O3 Fe6 N2 161.01(11)
O19 Fe6 N2 78.50(11)
O20 Fe6 N2 80.22(11)
O8 Fe6 N2 98.47(11)
O10 Fe6 N2 82.26(11)
O26 Fe7 O22 91.09(12)
O26 Fe7 O3 79.18(10)
O22 Fe7 O3 100.68(11)
O26 Fe7 O11 174.55(12)
O22 Fe7 O11 86.12(12)
O3 Fe7 O11 96.72(11)
O26 Fe7 N10 95.69(14)
O22 Fe7 N10 89.83(13)
O3 Fe7 N10 168.33(13)
O11 Fe7 N10 88.99(15)
O26 Fe7 O9 93.22(11)
O22 Fe7 O9 170.16(11)
O3 Fe7 O9 88.83(10)
O11 Fe7 O9 90.26(12)
N10 Fe7 O9 80.95(12)
O1 Fe8 O22 98.99(11)
O1 Fe8 O23 81.75(10)
O22 Fe8 O23 94.02(11)
O1 Fe8 O12 100.63(11)
O22 Fe8 O12 89.54(11)
O23 Fe8 O12 175.38(11)
O1 Fe8 O14 100.42(10)
O22 Fe8 O14 160.54(11)
O23 Fe8 O14 90.18(11)
O12 Fe8 O14 85.50(11)
O1 Fe8 N3 158.83(12)
O22 Fe8 N3 80.78(12)
O23 Fe8 N3 77.17(12)
O12 Fe8 N3 100.54(12)
O14 Fe8 N3 81.65(11)
O44 Fe9 O47 93.72(10)
O44 Fe9 O49 98.96(10)
O47 Fe9 O49 96.38(10)
O44 Fe9 O29 103.02(10)
O47 Fe9 O29 80.29(10)
O49 Fe9 O29 157.92(10)
O44 Fe9 O30 161.03(10)
O47 Fe9 O30 105.21(10)
O49 Fe9 O30 77.95(10)
O29 Fe9 O30 81.87(9)
O44 Fe9 O28 80.76(10)
O47 Fe9 O28 160.88(10)
O49 Fe9 O28 102.55(10)
O29 Fe9 O28 83.14(9)
O30 Fe9 O28 81.67(9)
O44 Fe9 Fe10 121.73(7)
O47 Fe9 Fe10 122.75(7)
O49 Fe9 Fe10 117.47(8)
O29 Fe9 Fe10 50.85(7)
O30 Fe9 Fe10 47.92(7)
O28 Fe9 Fe10 49.43(7)
O44 Fe9 Fe12 41.80(7)
O47 Fe9 Fe12 127.45(8)
O49 Fe9 Fe12 113.64(7)
O29 Fe9 Fe12 84.73(7)
O30 Fe9 Fe12 122.08(7)
O28 Fe9 Fe12 40.77(7)
Fe10 Fe9 Fe12 80.998(19)
O44 Fe9 Fe14 108.61(8)
O47 Fe9 Fe14 41.18(7)
O49 Fe9 Fe14 128.88(8)
O29 Fe9 Fe14 40.32(7)
O30 Fe9 Fe14 87.11(7)
O28 Fe9 Fe14 123.42(7)
Fe10 Fe9 Fe14 83.07(2)
Fe12 Fe9 Fe14 115.67(2)
O54 Fe10 O52 110.86(11)
O54 Fe10 O53 108.39(11)
O52 Fe10 O53 113.15(10)
O54 Fe10 O30 151.38(10)
O52 Fe10 O30 91.29(10)
O53 Fe10 O30 77.12(10)
O54 Fe10 O28 90.72(10)
O52 Fe10 O28 75.92(9)
O53 Fe10 O28 152.63(10)
O30 Fe10 O28 76.90(9)
O54 Fe10 O29 76.26(9)
O52 Fe10 O29 150.89(10)
O53 Fe10 O29 89.58(10)
O30 Fe10 O29 75.71(9)
O28 Fe10 O29 75.80(9)
O54 Fe10 Fe9 108.10(8)
O52 Fe10 Fe9 107.90(7)
O53 Fe10 Fe9 108.31(7)
O30 Fe10 Fe9 45.61(6)
O28 Fe10 Fe9 45.54(6)
O29 Fe10 Fe9 45.04(6)
O52 Fe11 O50 89.45(10)
O52 Fe11 O28 79.55(10)
O50 Fe11 O28 92.29(10)
O52 Fe11 N18 92.63(11)
O50 Fe11 N18 92.44(11)
O28 Fe11 N18 170.82(11)
O52 Fe11 O31 176.76(11)
O50 Fe11 O31 87.68(10)
O28 Fe11 O31 99.05(10)
N18 Fe11 O31 89.00(12)
O52 Fe11 O33 93.87(10)
O50 Fe11 O33 176.11(10)
O28 Fe11 O33 90.31(10)
N18 Fe11 O33 85.40(11)
O31 Fe11 O33 89.05(11)
O28 Fe12 O34 102.44(10)
O28 Fe12 O43 99.97(10)
O34 Fe12 O43 90.89(11)
O28 Fe12 O44 82.86(10)
O34 Fe12 O44 171.11(11)
O43 Fe12 O44 95.23(10)
O28 Fe12 O32 97.94(10)
O34 Fe12 O32 86.90(11)
O43 Fe12 O32 162.01(10)
O44 Fe12 O32 85.29(10)
O28 Fe12 N14 162.50(11)
O34 Fe12 N14 95.05(11)
O43 Fe12 N14 79.28(11)
O44 Fe12 N14 79.81(11)
O32 Fe12 N14 83.13(11)
O28 Fe12 Fe9 44.22(7)
O34 Fe12 Fe9 146.16(8)
O43 Fe12 Fe9 90.25(7)
O44 Fe12 Fe9 40.52(7)
O32 Fe12 Fe9 101.48(8)
N14 Fe12 Fe9 118.35(8)
O54 Fe13 O43 91.92(10)
O54 Fe13 O29 82.15(10)
O43 Fe13 O29 91.68(10)
O54 Fe13 O35 178.55(11)
O43 Fe13 O35 89.03(11)
O29 Fe13 O35 98.92(10)
O54 Fe13 N21 89.70(12)
O43 Fe13 N21 92.46(12)
O29 Fe13 N21 170.97(12)
O35 Fe13 N21 89.17(12)
O54 Fe13 O37 93.14(10)
O43 Fe13 O37 174.80(11)
O29 Fe13 O37 90.19(10)
O35 Fe13 O37 85.88(10)
N21 Fe13 O37 86.38(12)
O29 Fe14 O47 82.58(10)
O29 Fe14 O38 102.25(10)
O47 Fe14 O38 172.38(11)
O29 Fe14 O46 97.19(10)
O47 Fe14 O46 96.42(10)
O38 Fe14 O46 88.87(11)
O29 Fe14 O36 101.03(10)
O47 Fe14 O36 89.40(10)
O38 Fe14 O36 83.91(11)
O46 Fe14 O36 161.45(10)
O29 Fe14 N15 159.53(11)
O47 Fe14 N15 77.55(10)
O38 Fe14 N15 98.03(11)
O46 Fe14 N15 80.38(11)
O36 Fe14 N15 83.73(11)
O29 Fe14 Fe9 43.51(7)
O47 Fe14 Fe9 40.33(7)
O38 Fe14 Fe9 145.43(8)
O46 Fe14 Fe9 91.08(7)
O36 Fe14 Fe9 104.54(8)
N15 Fe14 Fe9 116.04(8)
O53 Fe15 O46 93.40(10)
O53 Fe15 O30 80.85(10)
O46 Fe15 O30 97.49(10)
O53 Fe15 O39 176.18(11)
O46 Fe15 O39 88.28(11)
O30 Fe15 O39 95.54(10)
O53 Fe15 O41 92.48(11)
O46 Fe15 O41 170.30(11)
O30 Fe15 O41 91.06(10)
O39 Fe15 O41 86.33(12)
O53 Fe15 N24 93.20(12)
O46 Fe15 N24 88.91(12)
O30 Fe15 N24 171.48(12)
O39 Fe15 N24 90.26(12)
O41 Fe15 N24 83.06(12)
O30 Fe16 O50 103.54(10)
O30 Fe16 O49 79.72(10)
O50 Fe16 O49 94.34(10)
O30 Fe16 O40 101.80(10)
O50 Fe16 O40 154.52(11)
O49 Fe16 O40 92.75(11)
O30 Fe16 O42 98.37(10)
O50 Fe16 O42 88.47(11)
O49 Fe16 O42 176.90(11)
O40 Fe16 O42 85.23(11)
O30 Fe16 N16 157.62(11)
O50 Fe16 N16 77.44(10)
O49 Fe16 N16 77.91(10)
O40 Fe16 N16 80.19(10)
O42 Fe16 N16 104.01(11)
O5 C1 O4 124.4(4)
O5 C1 C2 119.0(3)
O4 C1 C2 116.6(3)
C5 C2 C4' 133.9(7)
C5 C2 C5' 48.6(8)
C4' C2 C5' 113.3(11)
C5 C2 C1 111.1(4)
C4' C2 C1 115.0(7)
C5' C2 C1 108.7(7)
C5 C2 C3 111.1(5)
C4' C2 C3 53.3(8)
C5' C2 C3 142.2(8)
C1 C2 C3 108.6(4)
C5 C2 C4 109.9(5)
C4' C2 C4 57.5(8)
C5' C2 C4 64.0(8)
C1 C2 C4 105.7(4)
C3 C2 C4 110.3(5)
C5 C2 C3' 59.3(7)
C4' C2 C3' 105.7(10)
C5' C2 C3' 106.6(10)
C1 C2 C3' 106.9(7)
C3 C2 C3' 56.5(7)
C4 C2 C3' 147.3(7)
C2 C3 H3A 109.5
C2 C3 H3B 109.5
H3A C3 H3B 109.5
C2 C3 H3C 109.5
H3A C3 H3C 109.5
H3B C3 H3C 109.5
C2 C4 H4A 109.5
C2 C4 H4B 109.5
H4A C4 H4B 109.5
C2 C4 H4C 109.5
H4A C4 H4C 109.5
H4B C4 H4C 109.5
C2 C5 H5A 109.5
C2 C5 H5B 109.5
H5A C5 H5B 109.5
C2 C5 H5C 109.5
H5A C5 H5C 109.5
H5B C5 H5C 109.5
C2 C3' H3'1 109.5
C2 C3' H3'2 109.5
H3'1 C3' H3'2 109.5
C2 C3' H3'3 109.5
H3'1 C3' H3'3 109.5
H3'2 C3' H3'3 109.5
C2 C4' H4'1 109.5
C2 C4' H4'2 109.5
H4'1 C4' H4'2 109.5
C2 C4' H4'3 109.5
H4'1 C4' H4'3 109.5
H4'2 C4' H4'3 109.5
C2 C5' H5'1 109.5
C2 C5' H5'2 109.5
H5'1 C5' H5'2 109.5
C2 C5' H5'3 109.5
H5'1 C5' H5'3 109.5
H5'2 C5' H5'3 109.5
O6 C6 O7 124.4(4)
O6 C6 C7 118.5(4)
O7 C6 C7 117.1(4)
C9 C7 C6 110.1(3)
C9 C7 C8 109.3(4)
C6 C7 C8 110.9(4)
C9 C7 C10 110.1(4)
C6 C7 C10 105.0(4)
C8 C7 C10 111.3(5)
C7 C8 H8A 109.5
C7 C8 H8B 109.5
H8A C8 H8B 109.5
C7 C8 H8C 109.5
H8A C8 H8C 109.5
H8B C8 H8C 109.5
C7 C9 H9A 109.5
C7 C9 H9B 109.5
H9A C9 H9B 109.5
C7 C9 H9C 109.5
H9A C9 H9C 109.5
H9B C9 H9C 109.5
C7 C10 H10A 109.5
C7 C10 H10B 109.5
H10A C10 H10B 109.5
C7 C10 H10C 109.5
H10A C10 H10C 109.5
H10B C10 H10C 109.5
O9 C11 O8 124.1(3)
O9 C11 C12 117.5(3)
O8 C11 C12 118.4(3)
C15 C12 C14' 129.2(7)
C15 C12 C13 122.8(6)
C14' C12 C13 70.0(7)
C15 C12 C11 111.2(4)
C14' C12 C11 106.1(5)
C13 C12 C11 111.4(4)
C15 C12 C13' 92.6(7)
C14' C12 C13' 107.6(7)
C13 C12 C13' 38.4(5)
C11 C12 C13' 107.9(4)
C15 C12 C14 94.6(7)
C14' C12 C14 41.5(6)
C13 C12 C14 108.3(6)
C11 C12 C14 106.0(4)
C13' C12 C14 139.9(6)
C12 C13 H13A 109.5
C12 C13 H13B 109.5
H13A C13 H13B 109.5
C12 C13 H13C 109.5
H13A C13 H13C 109.5
H13B C13 H13C 109.5
C12 C14 H14A 109.5
C12 C14 H14B 109.5
H14A C14 H14B 109.5
C12 C14 H14C 109.5
H14A C14 H14C 109.5
H14B C14 H14C 109.5
C12 C13' H13D 109.5
C12 C13' H13E 109.5
H13D C13' H13E 109.5
C12 C13' H13F 109.5
H13D C13' H13F 109.5
H13E C13' H13F 109.5
C12 C14' H14D 109.5
C12 C14' H14E 109.5
H14D C14' H14E 109.5
C12 C14' H14F 109.5
H14D C14' H14F 109.5
H14E C14' H14F 109.5
C12 C15 H15A 109.5
C12 C15 H15B 109.5
H15A C15 H15B 109.5
C12 C15 H15C 109.5
H15A C15 H15C 109.5
H15B C15 H15C 109.5
O10 C16 O11 124.4(4)
O10 C16 C17 117.8(4)
O11 C16 C17 117.8(4)
C20 C17 C19 113.7(5)
C20 C17 C16 112.4(4)
C19 C17 C16 107.6(4)
C20 C17 C18 108.4(5)
C19 C17 C18 105.7(5)
C16 C17 C18 108.8(4)
C17 C18 H18A 109.5
C17 C18 H18B 109.5
H18A C18 H18B 109.5
C17 C18 H18C 109.5
H18A C18 H18C 109.5
H18B C18 H18C 109.5
C17 C19 H19A 109.5
C17 C19 H19B 109.5
H19A C19 H19B 109.5
C17 C19 H19C 109.5
H19A C19 H19C 109.5
H19B C19 H19C 109.5
C17 C20 H20A 109.5
C17 C20 H20B 109.5
H20A C20 H20B 109.5
C17 C20 H20C 109.5
H20A C20 H20C 109.5
H20B C20 H20C 109.5
O13 C21 O12 124.9(4)
O13 C21 C22 118.1(4)
O12 C21 C22 117.1(3)
C23 C22 C25 110.3(4)
C23 C22 C21 109.2(3)
C25 C22 C21 111.0(3)
C23 C22 C24 109.7(4)
C25 C22 C24 109.4(4)
C21 C22 C24 107.2(3)
C22 C23 H23A 109.5
C22 C23 H23B 109.5
H23A C23 H23B 109.5
C22 C23 H23C 109.5
H23A C23 H23C 109.5
H23B C23 H23C 109.5
C22 C24 H24A 109.5
C22 C24 H24B 109.5
H24A C24 H24B 109.5
C22 C24 H24C 109.5
H24A C24 H24C 109.5
H24B C24 H24C 109.5
C22 C25 H25A 109.5
C22 C25 H25B 109.5
H25A C25 H25B 109.5
C22 C25 H25C 109.5
H25A C25 H25C 109.5
H25B C25 H25C 109.5
O15 C26 O14 124.0(3)
O15 C26 C27 118.7(3)
O14 C26 C27 117.3(3)
C30 C27 C26 111.6(3)
C30 C27 C29 110.5(4)
C26 C27 C29 109.6(3)
C30 C27 C28 108.6(3)
C26 C27 C28 106.1(3)
C29 C27 C28 110.3(4)
C27 C28 H28A 109.5
C27 C28 H28B 109.5
H28A C28 H28B 109.5
C27 C28 H28C 109.5
H28A C28 H28C 109.5
H28B C28 H28C 109.5
C27 C29 H29A 109.5
C27 C29 H29B 109.5
H29A C29 H29B 109.5
C27 C29 H29C 109.5
H29A C29 H29C 109.5
H29B C29 H29C 109.5
C27 C30 H30A 109.5
C27 C30 H30B 109.5
H30A C30 H30B 109.5
C27 C30 H30C 109.5
H30A C30 H30C 109.5
H30B C30 H30C 109.5
N1 C31 C32 110.0(3)
N1 C31 H31A 109.7
C32 C31 H31A 109.7
N1 C31 H31B 109.7
C32 C31 H31B 109.7
H31A C31 H31B 108.2
O16 C32 C31 107.5(3)
O16 C32 H32A 110.2
C31 C32 H32A 110.2
O16 C32 H32B 110.2
C31 C32 H32B 110.2
H32A C32 H32B 108.5
N1 C33 C34 111.3(3)
N1 C33 H33A 109.4
C34 C33 H33A 109.4
N1 C33 H33B 109.4
C34 C33 H33B 109.4
H33A C33 H33B 108.0
O17 C34 C33 107.0(3)
O17 C34 H34A 110.3
C33 C34 H34A 110.3
O17 C34 H34B 110.3
C33 C34 H34B 110.3
H34A C34 H34B 108.6
N1 C35 C36 117.0(3)
N1 C35 H35A 108.0
C36 C35 H35A 108.0
N1 C35 H35B 108.0
C36 C35 H35B 108.0
H35A C35 H35B 107.3
O18 C36 C35 109.0(3)
O18 C36 H36A 109.9
C35 C36 H36A 109.9
O18 C36 H36B 109.9
C35 C36 H36B 109.9
H36A C36 H36B 108.3
N2 C37 C38 108.4(3)
N2 C37 H37A 110.0
C38 C37 H37A 110.0
N2 C37 H37B 110.0
C38 C37 H37B 110.0
H37A C37 H37B 108.4
O19 C38 C37 107.6(3)
O19 C38 H38A 110.2
C37 C38 H38A 110.2
O19 C38 H38B 110.2
C37 C38 H38B 110.2
H38A C38 H38B 108.5
N2 C39 C40 109.9(3)
N2 C39 H39A 109.7
C40 C39 H39A 109.7
N2 C39 H39B 109.7
C40 C39 H39B 109.7
H39A C39 H39B 108.2
O20 C40 C39 107.7(3)
O20 C40 H40A 110.2
C39 C40 H40A 110.2
O20 C40 H40B 110.2
C39 C40 H40B 110.2
H40A C40 H40B 108.5
N2 C41 C42 116.7(3)
N2 C41 H41A 108.1
C42 C41 H41A 108.1
N2 C41 H41B 108.1
C42 C41 H41B 108.1
H41A C41 H41B 107.3
O21 C42 C41 112.7(3)
O21 C42 H42A 109.1
C41 C42 H42A 109.1
O21 C42 H42B 109.1
C41 C42 H42B 109.1
H42A C42 H42B 107.8
N3 C43 C44 110.0(4)
N3 C43 H43A 109.7
C44 C43 H43A 109.7
N3 C43 H43B 109.7
C44 C43 H43B 109.7
H43A C43 H43B 108.2
O22 C44 C43 109.3(4)
O22 C44 H44A 109.8
C43 C44 H44A 109.8
O22 C44 H44B 109.8
C43 C44 H44B 109.8
H44A C44 H44B 108.3
N3 C45 C46 110.9(3)
N3 C45 H45A 109.5
C46 C45 H45A 109.5
N3 C45 H45B 109.5
C46 C45 H45B 109.5
H45A C45 H45B 108.0
O23 C46 C45 107.2(3)
O23 C46 H46A 110.3
C45 C46 H46A 110.3
O23 C46 H46B 110.3
C45 C46 H46B 110.3
H46A C46 H46B 108.5
C48 C47 N3 117.1(4)
C48 C47 H47A 108.0
N3 C47 H47A 108.0
C48 C47 H47B 108.0
N3 C47 H47B 108.0
H47A C47 H47B 107.3
C47 C48 O24 109.1(4)
C47 C48 H48A 109.9
O24 C48 H48A 109.9
C47 C48 H48B 109.9
O24 C48 H48B 109.9
H48A C48 H48B 108.3
N13 C49 C50 107.3(3)
N13 C49 H49A 110.3
C50 C49 H49A 110.3
N13 C49 H49B 110.3
C50 C49 H49B 110.3
H49A C49 H49B 108.5
O25 C50 C49 106.7(3)
O25 C50 H50A 110.4
C49 C50 H50A 110.4
O25 C50 H50B 110.4
C49 C50 H50B 110.4
H50A C50 H50B 108.6
N13 C51 C52 108.8(3)
N13 C51 H51A 109.9
C52 C51 H51A 109.9
N13 C51 H51B 109.9
C52 C51 H51B 109.9
H51A C51 H51B 108.3
O26 C52 C51 106.9(3)
O26 C52 H52A 110.3
C51 C52 H52A 110.3
O26 C52 H52B 110.3
C51 C52 H52B 110.3
H52A C52 H52B 108.6
N13 C53 C54 108.3(3)
N13 C53 H53A 110.0
C54 C53 H53A 110.0
N13 C53 H53B 110.0
C54 C53 H53B 110.0
H53A C53 H53B 108.4
O27 C54 C53 108.4(3)
O27 C54 H54A 110.0
C53 C54 H54A 110.0
O27 C54 H54B 110.0
C53 C54 H54B 110.0
H54A C54 H54B 108.4
O31 C55 O32 124.3(3)
O31 C55 C56 118.8(3)
O32 C55 C56 116.8(3)
C59 C56 C57 109.0(3)
C59 C56 C55 111.1(3)
C57 C56 C55 111.4(3)
C59 C56 C58 110.3(4)
C57 C56 C58 109.6(3)
C55 C56 C58 105.5(3)
C56 C57 H57A 109.5
C56 C57 H57B 109.5
H57A C57 H57B 109.5
C56 C57 H57C 109.5
H57A C57 H57C 109.5
H57B C57 H57C 109.5
C56 C58 H58A 109.5
C56 C58 H58B 109.5
H58A C58 H58B 109.5
C56 C58 H58C 109.5
H58A C58 H58C 109.5
H58B C58 H58C 109.5
C56 C59 H59A 109.5
C56 C59 H59B 109.5
H59A C59 H59B 109.5
C56 C59 H59C 109.5
H59A C59 H59C 109.5
H59B C59 H59C 109.5
O33 C60 O34 124.1(4)
O33 C60 C61 119.5(4)
O34 C60 C61 116.4(4)
C62 C61 C63 112.0(5)
C62 C61 C64 109.6(5)
C63 C61 C64 108.3(5)
C62 C61 C60 110.7(4)
C63 C61 C60 106.6(4)
C64 C61 C60 109.5(4)
C61 C62 H62A 109.5
C61 C62 H62B 109.5
H62A C62 H62B 109.5
C61 C62 H62C 109.5
H62A C62 H62C 109.5
H62B C62 H62C 109.5
C61 C63 H63A 109.5
C61 C63 H63B 109.5
H63A C63 H63B 109.5
C61 C63 H63C 109.5
H63A C63 H63C 109.5
H63B C63 H63C 109.5
C61 C64 H64A 109.5
C61 C64 H64B 109.5
H64A C64 H64B 109.5
C61 C64 H64C 109.5
H64A C64 H64C 109.5
H64B C64 H64C 109.5
O35 C65 O36 124.4(3)
O35 C65 C66 118.1(3)
O36 C65 C66 117.5(3)
C67 C66 C68 110.5(4)
C67 C66 C65 109.0(3)
C68 C66 C65 110.4(3)
C67 C66 C69 108.6(4)
C68 C66 C69 109.3(4)
C65 C66 C69 109.0(3)
C66 C67 H67A 109.5
C66 C67 H67B 109.5
H67A C67 H67B 109.5
C66 C67 H67C 109.5
H67A C67 H67C 109.5
H67B C67 H67C 109.5
C66 C68 H68A 109.5
C66 C68 H68B 109.5
H68A C68 H68B 109.5
C66 C68 H68C 109.5
H68A C68 H68C 109.5
H68B C68 H68C 109.5
C66 C69 H69A 109.5
C66 C69 H69B 109.5
H69A C69 H69B 109.5
C66 C69 H69C 109.5
H69A C69 H69C 109.5
H69B C69 H69C 109.5
O37 C70 O38 124.3(3)
O37 C70 C71 118.4(3)
O38 C70 C71 117.3(3)
C70 C71 C74 110.4(3)
C70 C71 C73 109.7(3)
C74 C71 C73 110.0(4)
C70 C71 C72 106.2(3)
C74 C71 C72 110.1(3)
C73 C71 C72 110.3(3)
C71 C72 H72A 109.5
C71 C72 H72B 109.5
H72A C72 H72B 109.5
C71 C72 H72C 109.5
H72A C72 H72C 109.5
H72B C72 H72C 109.5
C71 C73 H73A 109.5
C71 C73 H73B 109.5
H73A C73 H73B 109.5
C71 C73 H73C 109.5
H73A C73 H73C 109.5
H73B C73 H73C 109.5
C71 C74 H74A 109.5
C71 C74 H74B 109.5
H74A C74 H74B 109.5
C71 C74 H74C 109.5
H74A C74 H74C 109.5
H74B C74 H74C 109.5
O39 C75 O40 124.7(3)
O39 C75 C76 118.4(3)
O40 C75 C76 117.0(3)
C78 C76 C77 113.2(4)
C78 C76 C75 110.4(3)
C77 C76 C75 106.8(3)
C78 C76 C79 108.5(4)
C77 C76 C79 109.0(5)
C75 C76 C79 108.8(4)
C76 C77 H77A 109.5
C76 C77 H77B 109.5
H77A C77 H77B 109.5
C76 C77 H77C 109.5
H77A C77 H77C 109.5
H77B C77 H77C 109.5
C76 C78 H78A 109.5
C76 C78 H78B 109.5
H78A C78 H78B 109.5
C76 C78 H78C 109.5
H78A C78 H78C 109.5
H78B C78 H78C 109.5
C76 C79 H79A 109.5
C76 C79 H79B 109.5
H79A C79 H79B 109.5
C76 C79 H79C 109.5
H79A C79 H79C 109.5
H79B C79 H79C 109.5
O41 C80 O42 124.2(3)
O41 C80 C81 117.1(3)
O42 C80 C81 118.6(3)
C80 C81 C84 110.0(3)
C80 C81 C83 110.9(3)
C84 C81 C83 110.0(3)
C80 C81 C82 106.4(3)
C84 C81 C82 110.1(3)
C83 C81 C82 109.4(3)
C81 C82 H82A 109.5
C81 C82 H82B 109.5
H82A C82 H82B 109.5
C81 C82 H82C 109.5
H82A C82 H82C 109.5
H82B C82 H82C 109.5
C81 C83 H83A 109.5
C81 C83 H83B 109.5
H83A C83 H83B 109.5
C81 C83 H83C 109.5
H83A C83 H83C 109.5
H83B C83 H83C 109.5
C81 C84 H84A 109.5
C81 C84 H84B 109.5
H84A C84 H84B 109.5
C81 C84 H84C 109.5
H84A C84 H84C 109.5
H84B C84 H84C 109.5
N14 C85 C86 108.9(3)
N14 C85 H85A 109.9
C86 C85 H85A 109.9
N14 C85 H85B 109.9
C86 C85 H85B 109.9
H85A C85 H85B 108.3
O43 C86 C85 108.3(3)
O43 C86 H86A 110.0
C85 C86 H86A 110.0
O43 C86 H86B 110.0
C85 C86 H86B 110.0
H86A C86 H86B 108.4
N14 C87 C88 109.7(3)
N14 C87 H87A 109.7
C88 C87 H87A 109.7
N14 C87 H87B 109.7
C88 C87 H87B 109.7
H87A C87 H87B 108.2
O44 C88 C87 107.9(3)
O44 C88 H88A 110.1
C87 C88 H88A 110.1
O44 C88 H88B 110.1
C87 C88 H88B 110.1
H88A C88 H88B 108.4
N14 C89 C90 116.9(3)
N14 C89 H89A 108.1
C90 C89 H89A 108.1
N14 C89 H89B 108.1
C90 C89 H89B 108.1
H89A C89 H89B 107.3
O45 C90 C89 109.7(3)
O45 C90 H90A 109.7
C89 C90 H90A 109.7
O45 C90 H90B 109.7
C89 C90 H90B 109.7
H90A C90 H90B 108.2
N15 C91 C92 108.5(3)
N15 C91 H91A 110.0
C92 C91 H91A 110.0
N15 C91 H91B 110.0
C92 C91 H91B 110.0
H91A C91 H91B 108.4
O46 C92 C91 107.2(3)
O46 C92 H92A 110.3
C91 C92 H92A 110.3
O46 C92 H92B 110.3
C91 C92 H92B 110.3
H92A C92 H92B 108.5
N15 C93 C94 110.1(3)
N15 C93 H93A 109.6
C94 C93 H93A 109.6
N15 C93 H93B 109.6
C94 C93 H93B 109.6
H93A C93 H93B 108.2
O47 C94 C93 108.0(3)
O47 C94 H94A 110.1
C93 C94 H94A 110.1
O47 C94 H94B 110.1
C93 C94 H94B 110.1
H94A C94 H94B 108.4
N15 C95 C96 117.0(3)
N15 C95 H95A 108.1
C96 C95 H95A 108.1
N15 C95 H95B 108.1
C96 C95 H95B 108.1
H95A C95 H95B 107.3
O48 C96 C95 113.3(3)
O48 C96 H96A 108.9
C95 C96 H96A 108.9
O48 C96 H96B 108.9
C95 C96 H96B 108.9
H96A C96 H96B 107.7
N16 C97 C98 111.3(3)
N16 C97 H97A 109.4
C98 C97 H97A 109.4
N16 C97 H97B 109.4
C98 C97 H97B 109.4
H97A C97 H97B 108.0
O49 C98 C97 107.3(3)
O49 C98 H98A 110.3
C97 C98 H98A 110.3
O49 C98 H98B 110.3
C97 C98 H98B 110.3
H98A C98 H98B 108.5
N16 C99 C100 110.0(3)
N16 C99 H99A 109.7
C100 C99 H99A 109.7
N16 C99 H99B 109.7
C100 C99 H99B 109.7
H99A C99 H99B 108.2
O50 C100 C99 107.4(3)
O50 C100 H10D 110.2
C99 C100 H10D 110.2
O50 C100 H10E 110.2
C99 C100 H10E 110.2
H10D C100 H10E 108.5
N16 C101 C102 114.2(3)
N16 C101 H10F 108.7
C102 C101 H10F 108.7
N16 C101 H10G 108.7
C102 C101 H10G 108.7
H10F C101 H10G 107.6
O51 C102 C101 105.5(3)
O51 C102 H10H 110.6
C101 C102 H10H 110.6
O51 C102 H10I 110.6
C101 C102 H10I 110.6
H10H C102 H10I 108.8
N17 C103 C104 107.1(3)
N17 C103 H10J 110.3
C104 C103 H10J 110.3
N17 C103 H10K 110.3
C104 C103 H10K 110.3
H10J C103 H10K 108.6
O52 C104 C103 107.8(3)
O52 C104 H10L 110.1
C103 C104 H10L 110.1
O52 C104 H10M 110.1
C103 C104 H10M 110.1
H10L C104 H10M 108.5
N17 C105 C106 108.5(3)
N17 C105 H10N 110.0
C106 C105 H10N 110.0
N17 C105 H10O 110.0
C106 C105 H10O 110.0
H10N C105 H10O 108.4
O53 C106 C105 107.5(3)
O53 C106 H10P 110.2
C105 C106 H10P 110.2
O53 C106 H10Q 110.2
C105 C106 H10Q 110.2
H10P C106 H10Q 108.5
N17 C107 C108 108.4(3)
N17 C107 H10R 110.0
C108 C107 H10R 110.0
N17 C107 H10S 110.0
C108 C107 H10S 110.0
H10R C107 H10S 108.4
O54 C108 C107 107.5(3)
O54 C108 H10T 110.2
C107 C108 H10T 110.2
O54 C108 H10U 110.2
C107 C108 H10U 110.2
H10T C108 H10U 108.5
C110 C109 H10V 109.5
C110 C109 H10W 109.5
H10V C109 H10W 109.5
C110 C109 H10$ 109.5
H10V C109 H10$ 109.5
H10W C109 H10$ 109.5
O55 C110 C109 108.7(5)
O55 C110 H11A 110.0
C109 C110 H11A 110.0
O55 C110 H11B 110.0
C109 C110 H11B 110.0
H11A C110 H11B 108.3
C33 N1 C35 107.4(3)
C33 N1 C31 111.1(3)
C35 N1 C31 112.5(3)
C33 N1 Fe4 102.6(2)
C35 N1 Fe4 117.4(2)
C31 N1 Fe4 105.4(2)
C39 N2 C41 114.1(3)
C39 N2 C37 110.6(3)
C41 N2 C37 109.9(3)
C39 N2 Fe6 103.2(2)
C41 N2 Fe6 111.7(2)
C37 N2 Fe6 107.0(2)
C45 N3 C43 111.3(3)
C45 N3 C47 106.0(3)
C43 N3 C47 112.6(3)
C45 N3 Fe8 103.8(2)
C43 N3 Fe8 104.5(3)
C47 N3 Fe8 118.4(3)
N5 N4 Fe3 121.4(3)
N6 N5 N4 179.0(5)
N8 N7 Fe5 132.4(3)
N9 N8 N7 176.7(4)
N11 N10 Fe7 116.3(3)
N12 N11 N10 178.6(5)
C51 N13 C53 114.1(3)
C51 N13 C49 113.0(3)
C53 N13 C49 113.5(4)
C87 N14 C85 111.4(3)
C87 N14 C89 113.7(3)
C85 N14 C89 110.4(3)
C87 N14 Fe12 103.7(2)
C85 N14 Fe12 106.7(2)
C89 N14 Fe12 110.6(2)
C93 N15 C91 111.5(3)
C93 N15 C95 112.5(3)
C91 N15 C95 112.2(3)
C93 N15 Fe14 104.4(2)
C91 N15 Fe14 104.4(2)
C95 N15 Fe14 111.1(2)
C101 N16 C97 107.5(3)
C101 N16 C99 110.7(3)
C97 N16 C99 110.7(3)
C101 N16 Fe16 120.0(2)
C97 N16 Fe16 102.5(2)
C99 N16 Fe16 105.0(2)
C105 N17 C103 114.3(3)
C105 N17 C107 113.9(3)
C103 N17 C107 113.8(3)
N19 N18 Fe11 129.8(3)
N20 N19 N18 177.0(4)
N22 N21 Fe13 129.2(3)
N23 N22 N21 178.2(4)
N25 N24 Fe15 121.4(3)
N26 N25 N24 177.9(4)
Fe8 O1 Fe3 112.76(12)
Fe8 O1 Fe2 96.64(11)
Fe3 O1 Fe2 134.52(12)
Fe8 O1 Fe1 135.58(12)
Fe3 O1 Fe1 96.05(10)
Fe2 O1 Fe1 84.72(9)
Fe4 O2 Fe5 114.66(12)
Fe4 O2 Fe2 96.58(10)
Fe5 O2 Fe2 134.31(13)
Fe4 O2 Fe1 133.66(12)
Fe5 O2 Fe1 96.08(10)
Fe2 O2 Fe1 83.59(9)
Fe6 O3 Fe7 115.44(12)
Fe6 O3 Fe2 96.39(11)
Fe7 O3 Fe2 128.79(12)
Fe6 O3 Fe1 130.72(12)
Fe7 O3 Fe1 98.39(10)
Fe2 O3 Fe1 87.93(9)
C1 O4 Fe4 129.6(2)
C1 O5 Fe5 132.1(3)
C6 O6 Fe4 128.1(3)
C6 O7 Fe5 137.3(3)
C11 O8 Fe6 124.7(2)
C11 O9 Fe7 142.9(3)
C16 O10 Fe6 134.2(3)
C16 O11 Fe7 130.9(3)
C21 O12 Fe8 129.4(2)
C21 O13 Fe3 127.9(3)
C26 O14 Fe8 125.5(2)
C26 O15 Fe3 134.4(2)
C32 O16 Fe3 119.4(2)
C32 O16 Fe4 113.0(2)
Fe3 O16 Fe4 127.58(12)
C34 O17 Fe2 133.4(2)
C34 O17 Fe4 119.3(2)
Fe2 O17 Fe4 98.85(11)
C36 O18 H18 109.5
C38 O19 Fe5 119.4(2)
C38 O19 Fe6 111.8(2)
Fe5 O19 Fe6 128.62(12)
C40 O20 Fe2 135.0(2)
C40 O20 Fe6 117.1(2)
Fe2 O20 Fe6 98.63(11)
C42 O21 H21 109.5
C44 O22 Fe8 111.4(2)
C44 O22 Fe7 121.4(2)
Fe8 O22 Fe7 125.44(14)
C46 O23 Fe2 134.0(2)
C46 O23 Fe8 121.8(2)
Fe2 O23 Fe8 101.95(12)
C48 O24 H24 108.5
C50 O25 Fe1 120.8(2)
C50 O25 Fe5 130.5(2)
Fe1 O25 Fe5 108.67(11)
C52 O26 Fe1 124.0(3)
C52 O26 Fe7 129.8(3)
Fe1 O26 Fe7 105.81(12)
C54 O27 Fe1 122.7(2)
C54 O27 Fe3 130.5(2)
Fe1 O27 Fe3 104.39(11)
Fe12 O28 Fe11 113.65(11)
Fe12 O28 Fe9 95.01(10)
Fe11 O28 Fe9 136.01(12)
Fe12 O28 Fe10 132.84(12)
Fe11 O28 Fe10 97.21(10)
Fe9 O28 Fe10 85.03(9)
Fe14 O29 Fe13 113.45(12)
Fe14 O29 Fe9 96.18(10)
Fe13 O29 Fe9 135.75(13)
Fe14 O29 Fe10 136.23(12)
Fe13 O29 Fe10 94.78(10)
Fe9 O29 Fe10 84.10(9)
Fe16 O30 Fe15 116.36(12)
Fe16 O30 Fe9 97.58(10)
Fe15 O30 Fe9 130.57(12)
Fe16 O30 Fe10 129.12(12)
Fe15 O30 Fe10 97.06(10)
Fe9 O30 Fe10 86.47(9)
C55 O31 Fe11 133.9(2)
C55 O32 Fe12 131.0(2)
C60 O33 Fe11 133.5(3)
C60 O34 Fe12 129.3(3)
C65 O35 Fe13 137.1(2)
C65 O36 Fe14 124.8(2)
C70 O37 Fe13 129.6(2)
C70 O38 Fe14 129.7(2)
C75 O39 Fe15 135.6(3)
C75 O40 Fe16 130.9(2)
C80 O41 Fe15 139.8(3)
C80 O42 Fe16 128.1(2)
C86 O43 Fe12 110.9(2)
C86 O43 Fe13 120.4(2)
Fe12 O43 Fe13 128.60(13)
C88 O44 Fe9 135.8(2)
C88 O44 Fe12 117.1(2)
Fe9 O44 Fe12 97.68(11)
C90 O45 H45 109.5
C92 O46 Fe15 119.4(2)
C92 O46 Fe14 111.7(2)
Fe15 O46 Fe14 127.40(12)
C94 O47 Fe9 137.7(2)
C94 O47 Fe14 122.2(2)
Fe9 O47 Fe14 98.49(11)
C96 O48 H48 109.5
C98 O49 Fe9 130.8(2)
C98 O49 Fe16 119.4(2)
Fe9 O49 Fe16 99.80(11)
C100 O50 Fe16 113.7(2)
C100 O50 Fe11 118.7(2)
Fe16 O50 Fe11 127.27(12)
C102 O51 H51 109.5
C104 O52 Fe10 120.8(2)
C104 O52 Fe11 131.7(2)
Fe10 O52 Fe11 107.24(11)
C106 O53 Fe10 123.0(2)
C106 O53 Fe15 131.8(2)
Fe10 O53 Fe15 104.91(11)
C108 O54 Fe10 121.9(2)
C108 O54 Fe13 131.2(2)
Fe10 O54 Fe13 106.78(11)
C110 O55 H55 109.4

loop_
_geom_bond_atom_site_label_1
_geom_bond_atom_site_label_2
_geom_bond_distance
Fe1 O25 1.943(2)
Fe1 O27 1.956(2)
Fe1 O26 1.962(3)
Fe1 O3 2.142(2)
Fe1 O1 2.186(2)
Fe1 O2 2.313(2)
Fe1 Fe2 2.9113(8)
Fe2 O23 1.927(3)
Fe2 O17 1.935(2)
Fe2 O20 1.959(3)
Fe2 O2 2.045(2)
Fe2 O3 2.051(2)
Fe2 O1 2.134(2)
Fe2 Fe4 2.9750(7)
Fe3 O27 1.971(2)
Fe3 O16 1.980(2)
Fe3 O1 1.983(2)
Fe3 O15 2.048(3)
Fe3 N4 2.060(3)
Fe3 O13 2.066(3)
Fe4 O2 1.939(2)
Fe4 O16 1.980(2)
Fe4 O17 1.981(3)
Fe4 O4 2.002(3)
Fe4 O6 2.032(3)
Fe4 N1 2.299(3)
Fe5 O2 1.974(2)
Fe5 O19 1.977(2)
Fe5 O25 1.991(2)
Fe5 N7 2.030(3)
Fe5 O7 2.048(3)
Fe5 O5 2.077(3)
Fe6 O3 1.961(2)
Fe6 O19 1.981(2)
Fe6 O20 1.985(2)
Fe6 O8 2.008(3)
Fe6 O10 2.041(3)
Fe6 N2 2.272(3)
Fe7 O26 1.974(3)
Fe7 O22 1.987(3)
Fe7 O3 2.004(2)
Fe7 O11 2.025(3)
Fe7 N10 2.058(4)
Fe7 O9 2.075(3)
Fe8 O1 1.933(2)
Fe8 O22 1.970(3)
Fe8 O23 1.987(3)
Fe8 O12 2.021(3)
Fe8 O14 2.043(3)
Fe8 N3 2.291(3)
Fe9 O44 1.942(2)
Fe9 O47 1.946(2)
Fe9 O49 1.958(2)
Fe9 O29 2.060(2)
Fe9 O30 2.073(2)
Fe9 O28 2.074(2)
Fe9 Fe10 2.8952(7)
Fe9 Fe12 2.9625(7)
Fe9 Fe14 2.9745(7)
Fe10 O54 1.937(2)
Fe10 O52 1.941(2)
Fe10 O53 1.952(3)
Fe10 O30 2.153(2)
Fe10 O28 2.208(2)
Fe10 O29 2.257(2)
Fe11 O52 1.992(2)
Fe11 O50 1.993(2)
Fe11 O28 2.010(2)
Fe11 N18 2.025(3)
Fe11 O31 2.039(3)
Fe11 O33 2.071(2)
Fe12 O28 1.942(2)
Fe12 O34 1.987(3)
Fe12 O43 1.988(3)
Fe12 O44 1.993(2)
Fe12 O32 2.039(3)
Fe12 N14 2.258(3)
Fe13 O54 1.967(2)
Fe13 O43 1.990(3)
Fe13 O29 1.993(2)
Fe13 O35 2.031(3)
Fe13 N21 2.043(3)
Fe13 O37 2.083(3)
Fe14 O29 1.936(2)
Fe14 O47 1.980(2)
Fe14 O38 1.983(3)
Fe14 O46 2.000(3)
Fe14 O36 2.061(3)
Fe14 N15 2.257(3)
Fe15 O53 1.964(2)
Fe15 O46 1.977(3)
Fe15 O30 1.989(2)
Fe15 O39 2.026(3)
Fe15 O41 2.042(3)
Fe15 N24 2.089(3)
Fe16 O30 1.954(2)
Fe16 O50 1.963(2)
Fe16 O49 2.004(2)
Fe16 O40 2.012(3)
Fe16 O42 2.021(3)
Fe16 N16 2.357(3)
C1 O5 1.260(4)
C1 O4 1.267(5)
C1 C2 1.523(5)
C2 C5 1.496(7)
C2 C4' 1.511(17)
C2 C5' 1.515(18)
C2 C3 1.530(8)
C2 C4 1.552(8)
C2 C3' 1.611(18)
C3 H3A 0.9800
C3 H3B 0.9800
C3 H3C 0.9800
C4 H4A 0.9800
C4 H4B 0.9800
C4 H4C 0.9800
C5 H5A 0.9800
C5 H5B 0.9800
C5 H5C 0.9800
C3' H3'1 0.9800
C3' H3'2 0.9800
C3' H3'3 0.9800
C4' H4'1 0.9800
C4' H4'2 0.9800
C4' H4'3 0.9800
C5' H5'1 0.9800
C5' H5'2 0.9800
C5' H5'3 0.9800
C6 O6 1.246(5)
C6 O7 1.266(5)
C6 C7 1.524(5)
C7 C9 1.520(6)
C7 C8 1.528(7)
C7 C10 1.545(8)
C8 H8A 0.9800
C8 H8B 0.9800
C8 H8C 0.9800
C9 H9A 0.9800
C9 H9B 0.9800
C9 H9C 0.9800
C10 H10A 0.9800
C10 H10B 0.9800
C10 H10C 0.9800
C11 O9 1.257(4)
C11 O8 1.264(4)
C11 C12 1.525(5)
C12 C15 1.460(7)
C12 C14' 1.505(10)
C12 C13 1.506(8)
C12 C13' 1.552(9)
C12 C14 1.558(8)
C13 H13A 0.9800
C13 H13B 0.9800
C13 H13C 0.9800
C14 H14A 0.9800
C14 H14B 0.9800
C14 H14C 0.9800
C13' H13D 0.9800
C13' H13E 0.9800
C13' H13F 0.9800
C14' H14D 0.9800
C14' H14E 0.9800
C14' H14F 0.9800
C15 H15A 0.9800
C15 H15B 0.9800
C15 H15C 0.9800
C16 O10 1.245(5)
C16 O11 1.269(5)
C16 C17 1.537(6)
C17 C20 1.481(7)
C17 C19 1.491(6)
C17 C18 1.563(7)
C18 H18A 0.9800
C18 H18B 0.9800
C18 H18C 0.9800
C19 H19A 0.9800
C19 H19B 0.9800
C19 H19C 0.9800
C20 H20A 0.9800
C20 H20B 0.9800
C20 H20C 0.9800
C21 O13 1.258(5)
C21 O12 1.265(5)
C21 C22 1.532(5)
C22 C23 1.514(6)
C22 C25 1.517(6)
C22 C24 1.532(6)
C23 H23A 0.9800
C23 H23B 0.9800
C23 H23C 0.9800
C24 H24A 0.9800
C24 H24B 0.9800
C24 H24C 0.9800
C25 H25A 0.9800
C25 H25B 0.9800
C25 H25C 0.9800
C26 O15 1.256(4)
C26 O14 1.264(4)
C26 C27 1.528(5)
C27 C30 1.522(5)
C27 C29 1.533(6)
C27 C28 1.534(6)
C28 H28A 0.9800
C28 H28B 0.9800
C28 H28C 0.9800
C29 H29A 0.9800
C29 H29B 0.9800
C29 H29C 0.9800
C30 H30A 0.9800
C30 H30B 0.9800
C30 H30C 0.9800
C31 N1 1.495(5)
C31 C32 1.509(5)
C31 H31A 0.9900
C31 H31B 0.9900
C32 O16 1.436(4)
C32 H32A 0.9900
C32 H32B 0.9900
C33 N1 1.488(5)
C33 C34 1.512(5)
C33 H33A 0.9900
C33 H33B 0.9900
C34 O17 1.421(4)
C34 H34A 0.9900
C34 H34B 0.9900
C35 N1 1.493(5)
C35 C36 1.497(6)
C35 H35A 0.9900
C35 H35B 0.9900
C36 O18 1.427(5)
C36 H36A 0.9900
C36 H36B 0.9900
C37 N2 1.493(5)
C37 C38 1.500(5)
C37 H37A 0.9900
C37 H37B 0.9900
C38 O19 1.437(4)
C38 H38A 0.9900
C38 H38B 0.9900
C39 N2 1.481(5)
C39 C40 1.530(5)
C39 H39A 0.9900
C39 H39B 0.9900
C40 O20 1.432(5)
C40 H40A 0.9900
C40 H40B 0.9900
C41 N2 1.487(5)
C41 C42 1.530(5)
C41 H41A 0.9900
C41 H41B 0.9900
C42 O21 1.417(5)
C42 H42A 0.9900
C42 H42B 0.9900
C43 N3 1.494(5)
C43 C44 1.497(7)
C43 H43A 0.9900
C43 H43B 0.9900
C44 O22 1.449(5)
C44 H44A 0.9900
C44 H44B 0.9900
C45 N3 1.481(6)
C45 C46 1.497(6)
C45 H45A 0.9900
C45 H45B 0.9900
C46 O23 1.418(5)
C46 H46A 0.9900
C46 H46B 0.9900
C47 C48 1.447(7)
C47 N3 1.498(5)
C47 H47A 0.9900
C47 H47B 0.9900
C48 O24 1.468(6)
C48 H48A 0.9900
C48 H48B 0.9900
C49 N13 1.475(5)
C49 C50 1.511(5)
C49 H49A 0.9900
C49 H49B 0.9900
C50 O25 1.422(4)
C50 H50A 0.9900
C50 H50B 0.9900
C51 N13 1.461(5)
C51 C52 1.510(6)
C51 H51A 0.9900
C51 H51B 0.9900
C52 O26 1.418(5)
C52 H52A 0.9900
C52 H52B 0.9900
C53 N13 1.470(5)
C53 C54 1.518(6)
C53 H53A 0.9900
C53 H53B 0.9900
C54 O27 1.416(4)
C54 H54A 0.9900
C54 H54B 0.9900
C55 O31 1.255(4)
C55 O32 1.256(4)
C55 C56 1.529(5)
C56 C59 1.523(6)
C56 C57 1.525(5)
C56 C58 1.542(6)
C57 H57A 0.9800
C57 H57B 0.9800
C57 H57C 0.9800
C58 H58A 0.9800
C58 H58B 0.9800
C58 H58C 0.9800
C59 H59A 0.9800
C59 H59B 0.9800
C59 H59C 0.9800
C60 O33 1.250(5)
C60 O34 1.271(5)
C60 C61 1.532(6)
C61 C62 1.483(6)
C61 C63 1.500(7)
C61 C64 1.513(7)
C62 H62A 0.9800
C62 H62B 0.9800
C62 H62C 0.9800
C63 H63A 0.9800
C63 H63B 0.9800
C63 H63C 0.9800
C64 H64A 0.9800
C64 H64B 0.9800
C64 H64C 0.9800
C65 O35 1.259(4)
C65 O36 1.269(4)
C65 C66 1.529(5)
C66 C67 1.518(6)
C66 C68 1.528(6)
C66 C69 1.531(6)
C67 H67A 0.9800
C67 H67B 0.9800
C67 H67C 0.9800
C68 H68A 0.9800
C68 H68B 0.9800
C68 H68C 0.9800
C69 H69A 0.9800
C69 H69B 0.9800
C69 H69C 0.9800
C70 O37 1.262(4)
C70 O38 1.267(4)
C70 C71 1.522(5)
C71 C74 1.526(6)
C71 C73 1.527(6)
C71 C72 1.532(6)
C72 H72A 0.9800
C72 H72B 0.9800
C72 H72C 0.9800
C73 H73A 0.9800
C73 H73B 0.9800
C73 H73C 0.9800
C74 H74A 0.9800
C74 H74B 0.9800
C74 H74C 0.9800
C75 O39 1.251(4)
C75 O40 1.259(4)
C75 C76 1.528(5)
C76 C78 1.494(6)
C76 C77 1.505(6)
C76 C79 1.535(7)
C77 H77A 0.9800
C77 H77B 0.9800
C77 H77C 0.9800
C78 H78A 0.9800
C78 H78B 0.9800
C78 H78C 0.9800
C79 H79A 0.9800
C79 H79B 0.9800
C79 H79C 0.9800
C80 O41 1.254(4)
C80 O42 1.263(4)
C80 C81 1.525(5)
C81 C84 1.526(5)
C81 C83 1.527(5)
C81 C82 1.528(6)
C82 H82A 0.9800
C82 H82B 0.9800
C82 H82C 0.9800
C83 H83A 0.9800
C83 H83B 0.9800
C83 H83C 0.9800
C84 H84A 0.9800
C84 H84B 0.9800
C84 H84C 0.9800
C85 N14 1.495(5)
C85 C86 1.505(5)
C85 H85A 0.9900
C85 H85B 0.9900
C86 O43 1.427(4)
C86 H86A 0.9900
C86 H86B 0.9900
C87 N14 1.483(5)
C87 C88 1.519(5)
C87 H87A 0.9900
C87 H87B 0.9900
C88 O44 1.415(4)
C88 H88A 0.9900
C88 H88B 0.9900
C89 N14 1.501(5)
C89 C90 1.503(5)
C89 H89A 0.9900
C89 H89B 0.9900
C90 O45 1.419(5)
C90 H90A 0.9900
C90 H90B 0.9900
C91 N15 1.489(5)
C91 C92 1.502(5)
C91 H91A 0.9900
C91 H91B 0.9900
C92 O46 1.438(4)
C92 H92A 0.9900
C92 H92B 0.9900
C93 N15 1.483(5)
C93 C94 1.527(5)
C93 H93A 0.9900
C93 H93B 0.9900
C94 O47 1.420(4)
C94 H94A 0.9900
C94 H94B 0.9900
C95 N15 1.494(5)
C95 C96 1.524(5)
C95 H95A 0.9900
C95 H95B 0.9900
C96 O48 1.422(5)
C96 H96A 0.9900
C96 H96B 0.9900
C97 N16 1.488(5)
C97 C98 1.514(5)
C97 H97A 0.9900
C97 H97B 0.9900
C98 O49 1.416(4)
C98 H98A 0.9900
C98 H98B 0.9900
C99 N16 1.491(5)
C99 C100 1.501(5)
C99 H99A 0.9900
C99 H99B 0.9900
C100 O50 1.436(4)
C100 H10D 0.9900
C100 H10E 0.9900
C101 N16 1.482(5)
C101 C102 1.510(5)
C101 H10F 0.9900
C101 H10G 0.9900
C102 O51 1.428(5)
C102 H10H 0.9900
C102 H10I 0.9900
C103 N17 1.471(5)
C103 C104 1.508(5)
C103 H10J 0.9900
C103 H10K 0.9900
C104 O52 1.418(4)
C104 H10L 0.9900
C104 H10M 0.9900
C105 N17 1.468(5)
C105 C106 1.516(5)
C105 H10N 0.9900
C105 H10O 0.9900
C106 O53 1.427(4)
C106 H10P 0.9900
C106 H10Q 0.9900
C107 N17 1.471(5)
C107 C108 1.516(5)
C107 H10R 0.9900
C107 H10S 0.9900
C108 O54 1.424(4)
C108 H10T 0.9900
C108 H10U 0.9900
C109 C110 1.435(8)
C109 H10V 0.9800
C109 H10W 0.9800
C109 H10$ 0.9800
C110 O55 1.420(6)
C110 H11A 0.9900
C110 H11B 0.9900
N4 N5 1.191(5)
N5 N6 1.162(5)
N7 N8 1.191(4)
N8 N9 1.153(5)
N10 N11 1.215(5)
N11 N12 1.157(6)
N18 N19 1.200(4)
N19 N20 1.155(5)
N21 N22 1.184(4)
N22 N23 1.152(5)
N24 N25 1.202(4)
N25 N26 1.154(5)
O18 H18 0.8401
O21 H21 0.8400
O24 H24 0.8999
O45 H45 0.8400
O48 H48 0.8400
O51 H51 0.8400
O55 H55 0.8400

loop_
_geom_hbond_atom_site_label_D
_geom_hbond_atom_site_label_H
_geom_hbond_atom_site_label_A
_geom_hbond_distance_DH
_geom_hbond_distance_HA
_geom_hbond_distance_DA
_geom_hbond_angle_DHA
_geom_hbond_site_symmetry_A
O51 H51 N6 0.84 1.93 2.758(5) 168.1 1_654
O48 H48 N24 0.84 2.06 2.883(4) 167.4 2_655
O45 H45 O55 0.84 1.89 2.707(5) 162.8 2_666
O24 H24 N10 0.90 1.95 2.825(5) 163.1 2_666
O21 H21 N23 0.84 2.08 2.871(5) 155.6 .
O18 H18 N26 0.84 2.08 2.900(5) 165.3 1_456
O55 H55 O51 0.84 1.85 2.692(5) 178.8 1_556
